data_7017682
loop_
_publ_author_name
'Ali, Noorshida Mohd'
'Macleod, Voirrey L.'
'Jennison, Petter'
'Sazanovich, Igor V.'
'Hunter, Christopher A.'
'Weinstein, Julia A.'
'Ward, Michael D.'

_publ_section_title
;
 Luminescent cyanometallates based on phenylpyridine-Ir(iii) units:
 solvatochromism, metallochromism, and energy-transfer in Ir/Ln and Ir/Re
 complexes.
;
_journal_issue 8
_journal_name_full 'Dalton transactions (Cambridge, England : 2003)'
_journal_page_first 2408
_journal_page_last 2419
_journal_paper_doi 10.1039/c1dt11328c
_journal_volume 41
_journal_year 2012
_chemical_formula_sum 'C130 H109 Eu2 Ir2 N21 O19 P4'
_chemical_formula_weight 3081.58
_chemical_name_systematic
;
?
;
_space_group_IT_number 2
_symmetry_cell_setting triclinic
_symmetry_space_group_name_Hall '-P 1'
_symmetry_space_group_name_H-M 'P -1'
_atom_sites_solution_hydrogens geom
_atom_sites_solution_primary direct
_atom_sites_solution_secondary difmap
_audit_creation_method SHELXL-97
_cell_angle_alpha 86.410(4)
_cell_angle_beta 86.247(4)
_cell_angle_gamma 73.232(4)
_cell_formula_units_Z 2
_cell_length_a 12.5286(10)
_cell_length_b 16.3216(13)
_cell_length_c 31.872(3)
_cell_measurement_reflns_used 9685
_cell_measurement_temperature 100(2)
_cell_measurement_theta_max 27.63
_cell_measurement_theta_min 2.61
_cell_volume 6220.4(9)
_computing_cell_refinement 'Bruker SMART'
_computing_data_collection 'Bruker SMART'
_computing_data_reduction 'Bruker SAINT'
_computing_molecular_graphics 'Bruker SHELXTL'
_computing_publication_material 'Bruker SHELXTL'
_computing_structure_refinement 'Bruker SHELXTL'
_computing_structure_solution 'Bruker SHELXTL'
_diffrn_ambient_temperature 100(2)
_diffrn_measured_fraction_theta_full 0.990
_diffrn_measured_fraction_theta_max 0.990
_diffrn_measurement_device_type 'CCD area detector'
_diffrn_measurement_method 'phi and omega scans'
_diffrn_radiation_monochromator graphite
_diffrn_radiation_source 'fine-focus sealed tube'
_diffrn_radiation_type MoK\a
_diffrn_radiation_wavelength 0.71073
_diffrn_reflns_av_R_equivalents 0.0418
_diffrn_reflns_av_sigmaI/netI 0.0392
_diffrn_reflns_limit_h_max 16
_diffrn_reflns_limit_h_min -16
_diffrn_reflns_limit_k_max 21
_diffrn_reflns_limit_k_min -21
_diffrn_reflns_limit_l_max 41
_diffrn_reflns_limit_l_min -41
_diffrn_reflns_number 105706
_diffrn_reflns_theta_full 27.66
_diffrn_reflns_theta_max 27.66
_diffrn_reflns_theta_min 1.79
_exptl_absorpt_coefficient_mu 3.255
_exptl_absorpt_correction_T_max 0.8042
_exptl_absorpt_correction_T_min 0.6240
_exptl_absorpt_correction_type multi-scan
_exptl_absorpt_process_details sadabs
_exptl_crystal_colour yellow
_exptl_crystal_density_diffrn 1.645
_exptl_crystal_density_method 'not measured'
_exptl_crystal_description block
_exptl_crystal_F_000 3056
_exptl_crystal_size_max 0.16
_exptl_crystal_size_mid 0.12
_exptl_crystal_size_min 0.07
_refine_diff_density_max 1.105
_refine_diff_density_min -1.077
_refine_diff_density_rms 0.136
_refine_ls_extinction_method none
_refine_ls_goodness_of_fit_ref 1.079
_refine_ls_hydrogen_treatment constr
_refine_ls_matrix_type full
_refine_ls_number_parameters 1608
_refine_ls_number_reflns 28768
_refine_ls_number_restraints 0
_refine_ls_restrained_S_all 1.079
_refine_ls_R_factor_all 0.0396
_refine_ls_R_factor_gt 0.0271
_refine_ls_shift/su_max 0.004
_refine_ls_shift/su_mean 0.000
_refine_ls_structure_factor_coef Fsqd
_refine_ls_weighting_details 'calc w=1/[\s^2^(Fo^2^)+(0.0340P)^2^+0.0000P] where P=(Fo^2^+2Fc^2^)/3'
_refine_ls_weighting_scheme calc
_refine_ls_wR_factor_gt 0.0622
_refine_ls_wR_factor_ref 0.0720
_reflns_number_gt 23579
_reflns_number_total 28768
_reflns_threshold_expression >2sigma(I)
_cod_data_source_file c1dt11328c.txt
_cod_data_source_block imw1436p-1
_cod_depositor_comments
;
The following automatic conversions were performed:

'_symmetry_cell_setting' value 'Triclinic' changed to 'triclinic'
according to /home/saulius/struct/CIF-dictionaries/cif_core.dic
dictionary named 'cif_core.dic' version 2.4.1 from 2010-06-29.

Automatic conversion script
Id: cif_fix_values 1715 2011-07-08 13:25:40Z adriana 
;
_cod_original_sg_symbol_H-M P-1
_cod_database_code 7017682

loop_
_symmetry_equiv_pos_as_xyz
'x, y, z'
'-x, -y, -z'

loop_
_atom_site_label
_atom_site_type_symbol
_atom_site_fract_x
_atom_site_fract_y
_atom_site_fract_z
_atom_site_U_iso_or_equiv
_atom_site_adp_type
_atom_site_occupancy
_atom_site_symmetry_multiplicity
_atom_site_calc_flag
_atom_site_refinement_flags
Ir1 Ir 0.970021(9) 0.450147(7) 0.224323(4) 0.01118(3) Uani 1 1 d .
Ir2 Ir 0.570627(10) 0.035825(7) 0.262560(4) 0.01182(3) Uani 1 1 d .
Eu1 Eu 0.793559(13) 0.242962(10) 0.321804(5) 0.01331(4) Uani 1 1 d .
Eu2 Eu 0.757161(12) 0.234079(10) 0.158556(5) 0.01307(4) Uani 1 1 d .
C1 C 1.1497(3) 0.3040(2) 0.18503(10) 0.0162(7) Uani 1 1 d .
H1 H 1.0892 0.2881 0.1749 0.019 Uiso 1 1 calc R
C2 C 1.2572(3) 0.2579(2) 0.17352(10) 0.0203(7) Uani 1 1 d .
H2 H 1.2704 0.2107 0.1560 0.024 Uiso 1 1 calc R
C3 C 1.3460(3) 0.2814(2) 0.18782(11) 0.0235(8) Uani 1 1 d .
H3 H 1.4208 0.2512 0.1798 0.028 Uiso 1 1 calc R
C4 C 1.3239(3) 0.3489(2) 0.21375(11) 0.0215(7) Uani 1 1 d .
H4 H 1.3840 0.3655 0.2238 0.026 Uiso 1 1 calc R
C5 C 1.2143(3) 0.3937(2) 0.22552(10) 0.0154(7) Uani 1 1 d .
C6 C 1.1799(3) 0.4652(2) 0.25386(10) 0.0164(7) Uani 1 1 d .
C7 C 1.2562(3) 0.4929(2) 0.27517(11) 0.0231(8) Uani 1 1 d .
H7 H 1.3339 0.4646 0.2720 0.028 Uiso 1 1 calc R
C8 C 1.2181(3) 0.5615(2) 0.30081(11) 0.0255(8) Uani 1 1 d .
H8 H 1.2695 0.5812 0.3151 0.031 Uiso 1 1 calc R
C9 C 1.1044(3) 0.6015(2) 0.30552(10) 0.0233(8) Uani 1 1 d .
H9 H 1.0782 0.6491 0.3230 0.028 Uiso 1 1 calc R
C10 C 1.0288(3) 0.5729(2) 0.28507(10) 0.0180(7) Uani 1 1 d .
H10 H 0.9513 0.6006 0.2892 0.022 Uiso 1 1 calc R
C11 C 1.0639(3) 0.5041(2) 0.25850(9) 0.0131(6) Uani 1 1 d .
C12 C 0.9844(3) 0.5364(2) 0.17592(9) 0.0134(6) Uani 1 1 d .
C13 C 1.0708(3) 0.5314(2) 0.14555(10) 0.0200(7) Uani 1 1 d .
H13 H 1.1316 0.4807 0.1448 0.024 Uiso 1 1 calc R
C14 C 1.0708(3) 0.5984(2) 0.11623(11) 0.0244(8) Uani 1 1 d .
H14 H 1.1311 0.5928 0.0959 0.029 Uiso 1 1 calc R
C15 C 0.9834(3) 0.6732(2) 0.11658(11) 0.0240(8) Uani 1 1 d .
H15 H 0.9836 0.7189 0.0966 0.029 Uiso 1 1 calc R
C16 C 0.8949(3) 0.6811(2) 0.14645(11) 0.0194(7) Uani 1 1 d .
H16 H 0.8346 0.7321 0.1469 0.023 Uiso 1 1 calc R
C17 C 0.8955(3) 0.6132(2) 0.17582(10) 0.0150(6) Uani 1 1 d .
C18 C 0.8056(3) 0.6163(2) 0.20810(10) 0.0164(7) Uani 1 1 d .
C19 C 0.7082(3) 0.6837(2) 0.21246(11) 0.0211(7) Uani 1 1 d .
H19 H 0.6975 0.7333 0.1941 0.025 Uiso 1 1 calc R
C20 C 0.6272(3) 0.6789(2) 0.24325(12) 0.0256(8) Uani 1 1 d .
H20 H 0.5610 0.7250 0.2464 0.031 Uiso 1 1 calc R
C21 C 0.6442(3) 0.6053(2) 0.26959(11) 0.0232(8) Uani 1 1 d .
H21 H 0.5897 0.6003 0.2910 0.028 Uiso 1 1 calc R
C22 C 0.7410(3) 0.5403(2) 0.26401(10) 0.0179(7) Uani 1 1 d .
H22 H 0.7520 0.4899 0.2818 0.021 Uiso 1 1 calc R
C23 C 0.9408(2) 0.3746(2) 0.27474(10) 0.0135(6) Uani 1 1 d .
C24 C 0.8911(2) 0.3839(2) 0.19138(9) 0.0133(6) Uani 1 1 d .
C25 C 0.7886(3) -0.0747(2) 0.22402(10) 0.0182(7) Uani 1 1 d .
H25 H 0.7825 -0.0277 0.2043 0.022 Uiso 1 1 calc R
C26 C 0.8808(3) -0.1447(2) 0.22078(11) 0.0241(8) Uani 1 1 d .
H26 H 0.9370 -0.1466 0.1991 0.029 Uiso 1 1 calc R
C27 C 0.8896(3) -0.2126(2) 0.25011(12) 0.0267(8) Uani 1 1 d .
H27 H 0.9523 -0.2619 0.2487 0.032 Uiso 1 1 calc R
C28 C 0.8074(3) -0.2082(2) 0.28119(11) 0.0226(7) Uani 1 1 d .
H28 H 0.8134 -0.2543 0.3014 0.027 Uiso 1 1 calc R
C29 C 0.7145(3) -0.1357(2) 0.28314(10) 0.0172(7) Uani 1 1 d .
C30 C 0.6246(3) -0.1214(2) 0.31625(10) 0.0157(6) Uani 1 1 d .
C31 C 0.6179(3) -0.1830(2) 0.34836(11) 0.0219(7) Uani 1 1 d .
H31 H 0.6700 -0.2384 0.3483 0.026 Uiso 1 1 calc R
C32 C 0.5353(3) -0.1626(2) 0.38004(11) 0.0264(8) Uani 1 1 d .
H32 H 0.5305 -0.2036 0.4020 0.032 Uiso 1 1 calc R
C33 C 0.4589(3) -0.0810(2) 0.37941(11) 0.0245(8) Uani 1 1 d .
H33 H 0.4029 -0.0663 0.4014 0.029 Uiso 1 1 calc R
C34 C 0.4640(3) -0.0212(2) 0.34701(10) 0.0196(7) Uani 1 1 d .
H34 H 0.4103 0.0334 0.3469 0.023 Uiso 1 1 calc R
C35 C 0.5467(3) -0.0399(2) 0.31443(10) 0.0157(7) Uani 1 1 d .
C36 C 0.4591(2) -0.0085(2) 0.23300(9) 0.0130(6) Uani 1 1 d .
C37 C 0.4758(3) -0.0848(2) 0.21239(10) 0.0176(7) Uani 1 1 d .
H37 H 0.5485 -0.1238 0.2106 0.021 Uiso 1 1 calc R
C38 C 0.3886(3) -0.1053(2) 0.19429(11) 0.0211(7) Uani 1 1 d .
H38 H 0.4022 -0.1584 0.1812 0.025 Uiso 1 1 calc R
C39 C 0.2826(3) -0.0485(2) 0.19534(11) 0.0218(7) Uani 1 1 d .
H39 H 0.2240 -0.0614 0.1822 0.026 Uiso 1 1 calc R
C40 C 0.2624(3) 0.0273(2) 0.21561(10) 0.0198(7) Uani 1 1 d .
H40 H 0.1898 0.0667 0.2161 0.024 Uiso 1 1 calc R
C41 C 0.3482(3) 0.0462(2) 0.23538(10) 0.0147(6) Uani 1 1 d .
C42 C 0.3305(3) 0.1210(2) 0.26104(10) 0.0154(6) Uani 1 1 d .
C43 C 0.2275(3) 0.1779(2) 0.27244(11) 0.0206(7) Uani 1 1 d .
H43 H 0.1612 0.1715 0.2620 0.025 Uiso 1 1 calc R
C44 C 0.2211(3) 0.2434(2) 0.29881(10) 0.0224(8) Uani 1 1 d .
H44 H 0.1508 0.2813 0.3071 0.027 Uiso 1 1 calc R
C45 C 0.3188(3) 0.2527(2) 0.31297(11) 0.0220(7) Uani 1 1 d .
H45 H 0.3167 0.2979 0.3307 0.026 Uiso 1 1 calc R
C46 C 0.4189(3) 0.1960(2) 0.30106(10) 0.0183(7) Uani 1 1 d .
H46 H 0.4857 0.2030 0.3108 0.022 Uiso 1 1 calc R
C47 C 0.6080(2) 0.1032(2) 0.21004(10) 0.0129(6) Uani 1 1 d .
C48 C 0.6696(3) 0.0896(2) 0.29257(10) 0.0159(7) Uani 1 1 d .
C49 C 0.3948(3) 0.1494(2) 0.46177(10) 0.0147(6) Uani 1 1 d .
C50 C 0.4610(3) 0.1282(2) 0.49637(10) 0.0198(7) Uani 1 1 d .
H51 H 0.4275 0.1352 0.5240 0.024 Uiso 1 1 calc R
C51 C 0.5758(3) 0.0968(2) 0.49052(11) 0.0238(8) Uani 1 1 d .
H52 H 0.6210 0.0827 0.5142 0.029 Uiso 1 1 calc R
C52 C 0.6250(3) 0.0858(2) 0.45029(11) 0.0228(8) Uani 1 1 d .
H53 H 0.7038 0.0640 0.4464 0.027 Uiso 1 1 calc R
C53 C 0.5593(3) 0.1067(2) 0.41575(11) 0.0234(8) Uani 1 1 d .
H54 H 0.5931 0.0996 0.3881 0.028 Uiso 1 1 calc R
C54 C 0.4446(3) 0.1380(2) 0.42132(10) 0.0200(7) Uani 1 1 d .
H55 H 0.3997 0.1518 0.3976 0.024 Uiso 1 1 calc R
C55 C 0.1960(3) 0.2788(2) 0.43444(10) 0.0159(7) Uani 1 1 d .
C56 C 0.2611(3) 0.3342(2) 0.42388(11) 0.0223(7) Uani 1 1 d .
H57 H 0.3328 0.3228 0.4350 0.027 Uiso 1 1 calc R
C57 C 0.2222(3) 0.4057(2) 0.39739(11) 0.0250(8) Uani 1 1 d .
H58 H 0.2671 0.4430 0.3900 0.030 Uiso 1 1 calc R
C58 C 0.1169(3) 0.4224(2) 0.38169(11) 0.0255(8) Uani 1 1 d .
H59 H 0.0899 0.4711 0.3633 0.031 Uiso 1 1 calc R
C59 C 0.0509(3) 0.3689(2) 0.39255(11) 0.0247(8) Uani 1 1 d .
H60 H -0.0215 0.3815 0.3819 0.030 Uiso 1 1 calc R
C60 C 0.0897(3) 0.2968(2) 0.41890(10) 0.0196(7) Uani 1 1 d .
H61 H 0.0442 0.2599 0.4263 0.024 Uiso 1 1 calc R
C61 C 0.1903(3) 0.1042(2) 0.45400(10) 0.0163(7) Uani 1 1 d .
C62 C 0.1823(3) 0.0900(2) 0.41182(11) 0.0203(7) Uani 1 1 d .
H63 H 0.2014 0.1274 0.3905 0.024 Uiso 1 1 calc R
C63 C 0.1464(3) 0.0212(2) 0.40050(12) 0.0247(8) Uani 1 1 d .
H64 H 0.1403 0.0123 0.3717 0.030 Uiso 1 1 calc R
C64 C 0.1198(3) -0.0341(2) 0.43172(12) 0.0266(8) Uani 1 1 d .
H65 H 0.0964 -0.0814 0.4242 0.032 Uiso 1 1 calc R
C65 C 0.1273(3) -0.0206(2) 0.47365(12) 0.0273(8) Uani 1 1 d .
H66 H 0.1093 -0.0588 0.4948 0.033 Uiso 1 1 calc R
C66 C 0.1610(3) 0.0484(2) 0.48493(11) 0.0186(7) Uani 1 1 d .
H67 H 0.1643 0.0580 0.5138 0.022 Uiso 1 1 calc R
C67 C 0.0050(3) 0.3244(2) 0.52980(10) 0.0192(7) Uani 1 1 d .
C68 C -0.0340(3) 0.4135(2) 0.53092(11) 0.0246(8) Uani 1 1 d .
H69 H 0.0097 0.4448 0.5423 0.030 Uiso 1 1 calc R
C69 C -0.1373(3) 0.4559(3) 0.51532(13) 0.0354(10) Uani 1 1 d .
H70 H -0.1646 0.5165 0.5161 0.042 Uiso 1 1 calc R
C70 C -0.2005(3) 0.4103(3) 0.49872(13) 0.0363(10) Uani 1 1 d .
H71 H -0.2713 0.4396 0.4882 0.044 Uiso 1 1 calc R
C71 C -0.1611(3) 0.3217(3) 0.49741(13) 0.0344(10) Uani 1 1 d .
H72 H -0.2049 0.2906 0.4859 0.041 Uiso 1 1 calc R
C72 C -0.0589(3) 0.2791(3) 0.51275(11) 0.0265(8) Uani 1 1 d .
H73 H -0.0320 0.2185 0.5117 0.032 Uiso 1 1 calc R
C73 C 0.1010(3) 0.1959(2) 0.59235(10) 0.0179(7) Uani 1 1 d .
C74 C -0.0005(3) 0.2217(2) 0.61566(11) 0.0257(8) Uani 1 1 d .
H75 H -0.0532 0.2748 0.6087 0.031 Uiso 1 1 calc R
C75 C -0.0244(4) 0.1699(3) 0.64904(12) 0.0371(10) Uani 1 1 d .
H76 H -0.0930 0.1877 0.6651 0.044 Uiso 1 1 calc R
C76 C 0.0523(4) 0.0920(3) 0.65875(13) 0.0388(11) Uani 1 1 d .
H77 H 0.0361 0.0567 0.6817 0.047 Uiso 1 1 calc R
C77 C 0.1518(4) 0.0653(3) 0.63563(12) 0.0347(10) Uani 1 1 d .
H78 H 0.2029 0.0111 0.6421 0.042 Uiso 1 1 calc R
C78 C 0.1771(3) 0.1176(2) 0.60289(11) 0.0259(8) Uani 1 1 d .
H79 H 0.2468 0.0999 0.5875 0.031 Uiso 1 1 calc R
C79 C 0.1994(3) 0.3355(2) 0.57187(10) 0.0193(7) Uani 1 1 d .
C80 C 0.1515(3) 0.3799(2) 0.60773(11) 0.0232(8) Uani 1 1 d .
H81 H 0.0855 0.3712 0.6213 0.028 Uiso 1 1 calc R
C81 C 0.2011(3) 0.4368(2) 0.62345(12) 0.0297(9) Uani 1 1 d .
H82 H 0.1680 0.4676 0.6476 0.036 Uiso 1 1 calc R
C82 C 0.2978(3) 0.4491(2) 0.60441(13) 0.0332(9) Uani 1 1 d .
H83 H 0.3313 0.4877 0.6156 0.040 Uiso 1 1 calc R
C83 C 0.3458(3) 0.4051(3) 0.56896(13) 0.0310(9) Uani 1 1 d .
H84 H 0.4121 0.4139 0.5558 0.037 Uiso 1 1 calc R
C84 C 0.2976(3) 0.3481(2) 0.55249(11) 0.0238(8) Uani 1 1 d .
H85 H 0.3310 0.3178 0.5282 0.029 Uiso 1 1 calc R
C85 C 0.5105(3) 0.1961(2) 0.96543(10) 0.0148(6) Uani 1 1 d .
C86 C 0.5388(3) 0.1073(2) 0.97319(10) 0.0188(7) Uani 1 1 d .
H87 H 0.4937 0.0752 0.9635 0.023 Uiso 1 1 calc R
C87 C 0.6326(3) 0.0668(2) 0.99506(11) 0.0221(7) Uani 1 1 d .
H88 H 0.6521 0.0065 1.0003 0.027 Uiso 1 1 calc R
C88 C 0.6987(3) 0.1129(2) 1.00938(11) 0.0237(8) Uani 1 1 d .
H89 H 0.7625 0.0844 1.0247 0.028 Uiso 1 1 calc R
C89 C 0.6718(3) 0.2011(2) 1.00131(11) 0.0222(7) Uani 1 1 d .
H90 H 0.7177 0.2328 1.0108 0.027 Uiso 1 1 calc R
C90 C 0.5778(3) 0.2426(2) 0.97940(11) 0.0189(7) Uani 1 1 d .
H91 H 0.5591 0.3028 0.9739 0.023 Uiso 1 1 calc R
C91 C 0.4063(3) 0.3257(2) 0.90138(10) 0.0145(6) Uani 1 1 d .
C92 C 0.5026(3) 0.3025(2) 0.87494(10) 0.0164(7) Uani 1 1 d .
H93 H 0.5576 0.2494 0.8797 0.020 Uiso 1 1 calc R
C93 C 0.5172(3) 0.3581(2) 0.84162(10) 0.0211(7) Uani 1 1 d .
H94 H 0.5815 0.3420 0.8231 0.025 Uiso 1 1 calc R
C94 C 0.4386(3) 0.4367(2) 0.83519(11) 0.0237(8) Uani 1 1 d .
H95 H 0.4496 0.4746 0.8125 0.028 Uiso 1 1 calc R
C95 C 0.3444(3) 0.4599(2) 0.86174(11) 0.0232(8) Uani 1 1 d .
H96 H 0.2913 0.5141 0.8575 0.028 Uiso 1 1 calc R
C96 C 0.3268(3) 0.4043(2) 0.89459(10) 0.0204(7) Uani 1 1 d .
H97 H 0.2609 0.4199 0.9123 0.024 Uiso 1 1 calc R
C97 C 0.3237(3) 0.17695(19) 0.92289(10) 0.0139(6) Uani 1 1 d .
C98 C 0.3757(3) 0.1319(2) 0.88751(10) 0.0165(7) Uani 1 1 d .
H99 H 0.4386 0.1449 0.8735 0.020 Uiso 1 1 calc R
C99 C 0.3358(3) 0.0686(2) 0.87288(11) 0.0209(7) Uani 1 1 d .
H100 H 0.3713 0.0381 0.8489 0.025 Uiso 1 1 calc R
C100 C 0.2434(3) 0.0499(2) 0.89343(11) 0.0228(8) Uani 1 1 d .
H101 H 0.2161 0.0064 0.8836 0.027 Uiso 1 1 calc R
C101 C 0.1915(3) 0.0943(2) 0.92794(12) 0.0252(8) Uani 1 1 d .
H102 H 0.1282 0.0815 0.9416 0.030 Uiso 1 1 calc R
C102 C 0.2307(3) 0.1577(2) 0.94307(11) 0.0202(7) Uani 1 1 d .
H103 H 0.1946 0.1879 0.9670 0.024 Uiso 1 1 calc R
C103 C 0.1108(3) 0.3603(2) 1.03050(10) 0.0148(6) Uani 1 1 d .
C104 C 0.0472(3) 0.3747(2) 0.99551(11) 0.0211(7) Uani 1 1 d .
H105 H 0.0823 0.3653 0.9682 0.025 Uiso 1 1 calc R
C105 C -0.0684(3) 0.4031(2) 1.00054(11) 0.0249(8) Uani 1 1 d .
H106 H -0.1125 0.4134 0.9766 0.030 Uiso 1 1 calc R
C106 C -0.1197(3) 0.4165(2) 1.04039(11) 0.0234(8) Uani 1 1 d .
H107 H -0.1988 0.4350 1.0437 0.028 Uiso 1 1 calc R
C107 C -0.0559(3) 0.4030(2) 1.07517(11) 0.0268(8) Uani 1 1 d .
H108 H -0.0909 0.4126 1.1025 0.032 Uiso 1 1 calc R
C108 C 0.0590(3) 0.3755(2) 1.07018(11) 0.0230(8) Uani 1 1 d .
H109 H 0.1030 0.3670 1.0941 0.028 Uiso 1 1 calc R
C109 C 0.3044(3) 0.2252(2) 1.05749(10) 0.0143(6) Uani 1 1 d .
C110 C 0.2331(3) 0.1741(2) 1.06780(11) 0.0197(7) Uani 1 1 d .
H111 H 0.1593 0.1907 1.0583 0.024 Uiso 1 1 calc R
C111 C 0.2712(3) 0.0988(2) 1.09207(11) 0.0232(8) Uani 1 1 d .
H112 H 0.2232 0.0638 1.0991 0.028 Uiso 1 1 calc R
C112 C 0.3786(3) 0.0745(2) 1.10606(11) 0.0232(8) Uani 1 1 d .
H113 H 0.4039 0.0231 1.1228 0.028 Uiso 1 1 calc R
C113 C 0.4497(3) 0.1251(2) 1.09561(10) 0.0206(7) Uani 1 1 d .
H114 H 0.5235 0.1080 1.1052 0.025 Uiso 1 1 calc R
C114 C 0.4132(3) 0.2004(2) 1.07131(10) 0.0171(7) Uani 1 1 d .
H115 H 0.4617 0.2349 1.0641 0.021 Uiso 1 1 calc R
C115 C 0.3162(2) 0.40096(19) 1.04487(10) 0.0137(6) Uani 1 1 d .
C116 C 0.3245(3) 0.4059(2) 1.08787(10) 0.0176(7) Uani 1 1 d .
H117 H 0.3057 0.3647 1.1071 0.021 Uiso 1 1 calc R
C117 C 0.3604(3) 0.4714(2) 1.10273(11) 0.0212(7) Uani 1 1 d .
H118 H 0.3669 0.4746 1.1321 0.025 Uiso 1 1 calc R
C118 C 0.3868(3) 0.5322(2) 1.07451(11) 0.0227(7) Uani 1 1 d .
H119 H 0.4096 0.5777 1.0847 0.027 Uiso 1 1 calc R
C119 C 0.3800(3) 0.5265(2) 1.03197(11) 0.0201(7) Uani 1 1 d .
H120 H 0.3987 0.5678 1.0128 0.024 Uiso 1 1 calc R
C120 C 0.3458(2) 0.4606(2) 1.01690(10) 0.0164(7) Uani 1 1 d .
H121 H 0.3426 0.4562 0.9875 0.020 Uiso 1 1 calc R
N1 N 1.1273(2) 0.37131(17) 0.21039(8) 0.0147(5) Uani 1 1 d .
N2 N 0.8224(2) 0.54489(16) 0.23406(8) 0.0137(5) Uani 1 1 d .
N3 N 0.7059(2) -0.06983(16) 0.25417(8) 0.0143(5) Uani 1 1 d .
N4 N 0.4260(2) 0.13025(17) 0.27593(8) 0.0142(5) Uani 1 1 d .
N5 N 0.9147(2) 0.33304(18) 0.30161(9) 0.0194(6) Uani 1 1 d .
N6 N 0.8505(2) 0.33864(18) 0.17595(9) 0.0180(6) Uani 1 1 d .
N7 N 0.6394(2) 0.14083(18) 0.18256(9) 0.0185(6) Uani 1 1 d .
N8 N 0.7252(2) 0.12420(18) 0.30726(9) 0.0219(6) Uani 1 1 d .
N9 N 0.9897(2) 0.10735(19) 0.29383(10) 0.0240(7) Uani 1 1 d .
N10 N 0.8454(2) 0.19147(19) 0.40762(9) 0.0212(6) Uani 1 1 d .
N11 N 0.5877(3) 0.3716(2) 0.34459(10) 0.0275(7) Uani 1 1 d .
N12 N 0.6376(2) 0.3348(2) 0.23417(10) 0.0259(7) Uani 1 1 d .
N13 N 0.9065(2) 0.15634(18) 0.08827(9) 0.0221(6) Uani 1 1 d .
N14 N 0.6310(2) 0.32677(18) 0.08970(8) 0.0176(6) Uani 1 1 d .
P1 P 0.24560(7) 0.18695(5) 0.46969(3) 0.01377(16) Uani 1 1 d .
P2 P 0.13601(7) 0.26278(5) 0.55010(3) 0.01505(17) Uani 1 1 d .
P3 P 0.37916(6) 0.25511(5) 0.94387(2) 0.01253(16) Uani 1 1 d .
P4 P 0.26035(6) 0.32182(5) 1.02465(3) 0.01263(16) Uani 1 1 d .
O1 O 0.9299(2) 0.16150(16) 0.26753(8) 0.0256(6) Uani 1 1 d .
O2 O 1.0601(2) 0.04355(17) 0.28159(9) 0.0369(7) Uani 1 1 d .
O3 O 0.9705(2) 0.12472(18) 0.33158(8) 0.0345(7) Uani 1 1 d .
O4 O 0.8654(2) 0.25839(16) 0.38993(8) 0.0281(6) Uani 1 1 d .
O5 O 0.8826(2) 0.16068(17) 0.44133(8) 0.0313(6) Uani 1 1 d .
O6 O 0.7831(2) 0.16024(17) 0.38796(8) 0.0284(6) Uani 1 1 d .
O7 O 0.6822(2) 0.38757(16) 0.34004(9) 0.0307(6) Uani 1 1 d .
O8 O 0.5012(2) 0.42644(19) 0.35185(10) 0.0418(7) Uani 1 1 d .
O9 O 0.5922(2) 0.29312(17) 0.34059(9) 0.0340(6) Uani 1 1 d .
O10 O 0.7225(2) 0.27310(16) 0.24460(7) 0.0233(5) Uani 1 1 d .
O11 O 0.5849(3) 0.3880(2) 0.25857(9) 0.0614(10) Uani 1 1 d .
O12 O 0.60954(19) 0.33903(15) 0.19682(8) 0.0232(5) Uani 1 1 d .
O13 O 0.81188(19) 0.14170(15) 0.09840(7) 0.0221(5) Uani 1 1 d .
O14 O 0.9633(2) 0.12450(18) 0.05759(8) 0.0360(7) Uani 1 1 d .
O15 O 0.93574(19) 0.20407(15) 0.11201(8) 0.0248(5) Uani 1 1 d .
O16 O 0.59457(18) 0.27484(15) 0.11370(7) 0.0207(5) Uani 1 1 d .
O17 O 0.58569(19) 0.36050(16) 0.05798(7) 0.0260(6) Uani 1 1 d .
O18 O 0.72048(18) 0.34050(15) 0.10070(7) 0.0216(5) Uani 1 1 d .
N15 N 0.2195(2) 0.20385(18) 0.51799(8) 0.0181(6) Uani 1 1 d .
N16 N 0.2925(2) 0.31094(17) 0.97606(8) 0.0159(6) Uani 1 1 d .
C1S C 0.2966(4) 0.8704(3) 0.30347(14) 0.0376(10) Uani 1 1 d .
H1S1 H 0.3573 0.8956 0.2950 0.056 Uiso 1 1 calc R
H1S2 H 0.2875 0.8672 0.3343 0.056 Uiso 1 1 calc R
H1S3 H 0.2271 0.9062 0.2918 0.056 Uiso 1 1 calc R
C2S C 0.3227(3) 0.7856(3) 0.28784(15) 0.0407(11) Uani 1 1 d .
C3S C 0.3442(5) 0.6349(4) 0.39498(18) 0.0737(17) Uani 1 1 d .
H3S1 H 0.4182 0.6024 0.3840 0.111 Uiso 1 1 calc R
H3S2 H 0.2996 0.6650 0.3716 0.111 Uiso 1 1 calc R
H3S3 H 0.3069 0.5956 0.4098 0.111 Uiso 1 1 calc R
C4S C 0.3557(5) 0.6963(4) 0.42360(17) 0.0554(13) Uani 1 1 d .
C5S C 0.8848(4) 0.0811(3) 0.92596(13) 0.0407(10) Uani 1 1 d .
H5S1 H 0.8042 0.0923 0.9236 0.061 Uiso 1 1 calc R
H5S2 H 0.9015 0.1348 0.9307 0.061 Uiso 1 1 calc R
H5S3 H 0.9097 0.0401 0.9496 0.061 Uiso 1 1 calc R
C6S C 0.9429(3) 0.0457(2) 0.88719(12) 0.0268(8) Uani 1 1 d .
C7S C 0.1757(4) 0.6714(4) 0.19948(15) 0.0533(14) Uani 1 1 d .
H7S1 H 0.2334 0.6167 0.1961 0.080 Uiso 1 1 calc R
H7S2 H 0.1023 0.6636 0.1957 0.080 Uiso 1 1 calc R
H7S3 H 0.1775 0.6914 0.2277 0.080 Uiso 1 1 calc R
C8S C 0.1963(3) 0.7334(3) 0.16859(13) 0.0311(9) Uani 1 1 d .
C9S C 0.5851(3) 0.3164(3) 0.44581(14) 0.0410(10) Uani 1 1 d .
H9S1 H 0.5540 0.2861 0.4264 0.061 Uiso 1 1 calc R
H9S2 H 0.6012 0.2821 0.4722 0.061 Uiso 1 1 calc R
H9S3 H 0.6542 0.3258 0.4330 0.061 Uiso 1 1 calc R
C10S C 0.5055(4) 0.3980(3) 0.45433(15) 0.0435(11) Uani 1 1 d .
N1S N 0.2159(3) 0.7808(3) 0.14401(13) 0.0499(10) Uani 1 1 d .
N2S N 0.3428(4) 0.7190(3) 0.27473(18) 0.0732(15) Uani 1 1 d .
N3S N 0.3674(5) 0.7431(4) 0.44720(16) 0.0826(17) Uani 1 1 d .
N4S N 0.9877(3) 0.0162(2) 0.85731(11) 0.0333(8) Uani 1 1 d .
N5S N 0.4425(4) 0.4624(3) 0.46046(17) 0.0767(15) Uani 1 1 d .
O1S O 0.88985(19) 0.11819(15) 0.19252(7) 0.0236(5) Uani 1 1 d .

loop_
_atom_site_aniso_label
_atom_site_aniso_U_11
_atom_site_aniso_U_22
_atom_site_aniso_U_33
_atom_site_aniso_U_23
_atom_site_aniso_U_13
_atom_site_aniso_U_12
Ir1 0.01182(6) 0.01122(6) 0.01049(6) -0.00013(4) -0.00152(4) -0.00311(5)
Ir2 0.01380(6) 0.01051(6) 0.01124(6) 0.00053(4) -0.00252(4) -0.00341(5)
Eu1 0.01443(8) 0.01461(8) 0.01202(8) -0.00056(6) -0.00201(6) -0.00567(6)
Eu2 0.01408(8) 0.01355(8) 0.01237(8) 0.00007(6) -0.00266(6) -0.00488(6)
C1 0.0212(16) 0.0150(16) 0.0117(16) 0.0026(12) -0.0019(13) -0.0043(13)
C2 0.0256(18) 0.0159(17) 0.0153(17) 0.0008(13) 0.0004(14) -0.0003(14)
C3 0.0186(17) 0.027(2) 0.0169(18) 0.0062(14) 0.0035(14) 0.0030(15)
C4 0.0140(16) 0.0272(19) 0.0205(18) 0.0064(14) -0.0012(13) -0.0030(14)
C5 0.0162(15) 0.0194(17) 0.0104(15) 0.0048(12) 0.0001(12) -0.0063(13)
C6 0.0208(16) 0.0170(16) 0.0132(16) 0.0041(12) -0.0034(13) -0.0089(14)
C7 0.0220(17) 0.029(2) 0.0226(19) 0.0018(15) -0.0072(14) -0.0132(16)
C8 0.035(2) 0.028(2) 0.0218(19) 0.0000(15) -0.0093(16) -0.0212(17)
C9 0.042(2) 0.0187(18) 0.0131(17) -0.0011(13) -0.0035(15) -0.0137(16)
C10 0.0229(17) 0.0171(16) 0.0153(17) 0.0022(13) -0.0023(13) -0.0078(14)
C11 0.0174(15) 0.0128(15) 0.0096(15) 0.0039(12) -0.0018(12) -0.0059(13)
C12 0.0165(15) 0.0137(15) 0.0103(15) -0.0003(12) -0.0023(12) -0.0046(13)
C13 0.0211(17) 0.0193(17) 0.0161(17) 0.0002(13) 0.0000(13) -0.0005(14)
C14 0.0248(18) 0.030(2) 0.0160(18) 0.0025(14) 0.0039(14) -0.0059(16)
C15 0.0278(19) 0.0245(19) 0.0200(18) 0.0124(14) -0.0037(15) -0.0102(16)
C16 0.0208(17) 0.0160(17) 0.0204(18) 0.0022(13) -0.0080(14) -0.0027(14)
C17 0.0170(15) 0.0159(16) 0.0130(16) -0.0010(12) -0.0044(12) -0.0052(13)
C18 0.0147(15) 0.0169(16) 0.0189(17) -0.0021(13) -0.0032(13) -0.0057(13)
C19 0.0197(17) 0.0167(17) 0.0239(19) 0.0013(14) -0.0030(14) -0.0006(14)
C20 0.0151(16) 0.0247(19) 0.033(2) -0.0038(16) 0.0007(15) 0.0008(15)
C21 0.0189(17) 0.027(2) 0.0221(19) -0.0034(15) 0.0038(14) -0.0049(15)
C22 0.0170(16) 0.0211(17) 0.0151(17) -0.0024(13) 0.0014(13) -0.0051(14)
C23 0.0108(14) 0.0164(16) 0.0146(16) -0.0057(13) -0.0027(12) -0.0041(13)
C24 0.0147(15) 0.0159(16) 0.0080(15) 0.0011(12) 0.0006(12) -0.0028(13)
C25 0.0202(16) 0.0184(17) 0.0152(17) -0.0011(13) -0.0006(13) -0.0042(14)
C26 0.0237(18) 0.0241(19) 0.0225(19) -0.0040(15) 0.0007(14) -0.0033(15)
C27 0.0259(19) 0.0174(18) 0.030(2) -0.0019(15) -0.0014(16) 0.0046(15)
C28 0.0280(18) 0.0158(17) 0.0218(19) 0.0044(14) -0.0059(15) -0.0028(15)
C29 0.0232(17) 0.0145(16) 0.0154(17) -0.0012(12) -0.0060(13) -0.0064(14)
C30 0.0185(16) 0.0154(16) 0.0137(16) -0.0006(12) -0.0030(13) -0.0055(13)
C31 0.0233(18) 0.0193(18) 0.0222(19) 0.0048(14) -0.0067(14) -0.0047(15)
C32 0.032(2) 0.027(2) 0.0206(19) 0.0094(15) -0.0019(15) -0.0116(17)
C33 0.0278(19) 0.031(2) 0.0141(17) 0.0028(14) 0.0027(14) -0.0098(16)
C34 0.0233(17) 0.0176(17) 0.0167(17) -0.0007(13) -0.0014(14) -0.0040(14)
C35 0.0202(16) 0.0161(16) 0.0128(16) 0.0006(12) -0.0054(13) -0.0075(13)
C36 0.0152(15) 0.0147(16) 0.0111(15) 0.0021(12) -0.0015(12) -0.0076(13)
C37 0.0187(16) 0.0178(17) 0.0154(17) 0.0005(13) 0.0025(13) -0.0047(14)
C38 0.0256(18) 0.0226(18) 0.0180(18) -0.0045(14) 0.0020(14) -0.0117(15)
C39 0.0218(17) 0.032(2) 0.0174(18) -0.0026(14) -0.0023(14) -0.0158(16)
C40 0.0150(16) 0.0293(19) 0.0155(17) 0.0007(14) -0.0008(13) -0.0071(14)
C41 0.0174(15) 0.0165(16) 0.0102(15) 0.0034(12) -0.0001(12) -0.0059(13)
C42 0.0194(16) 0.0167(16) 0.0101(15) 0.0031(12) -0.0003(12) -0.0059(13)
C43 0.0177(16) 0.0214(18) 0.0208(18) 0.0048(14) -0.0004(13) -0.0042(14)
C44 0.0242(18) 0.0205(18) 0.0153(17) 0.0009(13) 0.0047(14) 0.0035(15)
C45 0.0317(19) 0.0144(17) 0.0155(17) -0.0007(13) -0.0021(14) 0.0005(15)
C46 0.0231(17) 0.0130(16) 0.0177(17) 0.0000(13) -0.0071(14) -0.0020(14)
C47 0.0104(14) 0.0134(15) 0.0139(16) -0.0010(12) -0.0033(12) -0.0011(12)
C48 0.0196(16) 0.0127(16) 0.0142(16) 0.0032(12) -0.0046(13) -0.0029(13)
C49 0.0158(15) 0.0132(16) 0.0145(16) -0.0029(12) 0.0008(12) -0.0029(13)
C50 0.0214(17) 0.0228(18) 0.0129(16) -0.0011(13) -0.0013(13) -0.0027(14)
C51 0.0195(17) 0.029(2) 0.0207(19) 0.0016(15) -0.0048(14) -0.0033(15)
C52 0.0151(16) 0.0218(18) 0.028(2) 0.0023(15) 0.0011(14) -0.0015(14)
C53 0.0214(17) 0.030(2) 0.0174(18) -0.0006(14) 0.0042(14) -0.0058(15)
C54 0.0209(17) 0.0248(18) 0.0140(17) -0.0015(13) -0.0018(13) -0.0058(15)
C55 0.0192(16) 0.0140(16) 0.0128(16) -0.0013(12) 0.0002(12) -0.0019(13)
C56 0.0234(18) 0.0229(19) 0.0204(18) -0.0039(14) 0.0004(14) -0.0060(15)
C57 0.033(2) 0.0159(17) 0.026(2) 0.0007(14) 0.0025(16) -0.0083(16)
C58 0.035(2) 0.0179(18) 0.0200(19) 0.0032(14) -0.0024(15) -0.0027(16)
C59 0.0275(19) 0.0225(19) 0.0215(19) 0.0016(14) -0.0089(15) -0.0020(15)
C60 0.0197(16) 0.0206(18) 0.0186(17) -0.0008(13) -0.0032(13) -0.0054(14)
C61 0.0138(15) 0.0170(16) 0.0167(17) -0.0020(13) -0.0017(12) -0.0019(13)
C62 0.0226(17) 0.0222(18) 0.0154(17) 0.0005(13) -0.0030(13) -0.0052(15)
C63 0.0229(18) 0.0233(19) 0.026(2) -0.0063(15) -0.0064(15) -0.0019(15)
C64 0.0258(19) 0.0190(18) 0.037(2) -0.0050(15) -0.0094(16) -0.0071(15)
C65 0.0240(18) 0.0225(19) 0.035(2) 0.0059(16) -0.0033(16) -0.0077(16)
C66 0.0184(16) 0.0194(17) 0.0159(17) 0.0020(13) -0.0038(13) -0.0019(14)
C67 0.0162(16) 0.0257(18) 0.0110(16) -0.0018(13) 0.0008(12) 0.0012(14)
C68 0.0252(18) 0.0228(19) 0.0221(19) -0.0015(14) -0.0045(15) 0.0000(15)
C69 0.030(2) 0.029(2) 0.036(2) -0.0028(17) -0.0071(18) 0.0103(17)
C70 0.0217(19) 0.049(3) 0.029(2) -0.0061(19) -0.0062(16) 0.0066(18)
C71 0.0218(19) 0.047(3) 0.033(2) -0.0157(19) -0.0049(16) -0.0025(18)
C72 0.0212(18) 0.031(2) 0.024(2) -0.0065(15) -0.0002(15) -0.0016(16)
C73 0.0247(17) 0.0201(17) 0.0120(16) -0.0027(13) -0.0002(13) -0.0112(14)
C74 0.032(2) 0.0251(19) 0.0220(19) -0.0073(15) 0.0091(15) -0.0119(17)
C75 0.053(3) 0.042(3) 0.025(2) -0.0066(18) 0.0133(19) -0.030(2)
C76 0.070(3) 0.037(2) 0.021(2) -0.0002(17) 0.004(2) -0.035(2)
C77 0.060(3) 0.022(2) 0.024(2) 0.0047(16) -0.0101(19) -0.014(2)
C78 0.035(2) 0.0212(19) 0.0199(19) -0.0006(14) -0.0076(15) -0.0049(16)
C79 0.0256(18) 0.0146(16) 0.0161(17) 0.0024(13) -0.0063(14) -0.0028(14)
C80 0.0275(19) 0.0194(18) 0.0205(18) 0.0006(14) -0.0057(15) -0.0026(15)
C81 0.046(2) 0.0193(19) 0.022(2) -0.0064(15) -0.0108(17) -0.0035(17)
C82 0.040(2) 0.022(2) 0.041(2) -0.0023(17) -0.0169(19) -0.0107(18)
C83 0.0247(19) 0.033(2) 0.038(2) -0.0013(17) -0.0068(17) -0.0108(17)
C84 0.0217(17) 0.0258(19) 0.0234(19) -0.0039(15) -0.0036(14) -0.0050(15)
C85 0.0147(15) 0.0188(17) 0.0099(15) -0.0018(12) -0.0001(12) -0.0028(13)
C86 0.0201(16) 0.0169(17) 0.0194(17) 0.0009(13) -0.0023(13) -0.0054(14)
C87 0.0233(17) 0.0169(17) 0.0225(19) 0.0023(14) -0.0022(14) -0.0003(14)
C88 0.0196(17) 0.031(2) 0.0160(17) 0.0004(14) -0.0034(14) 0.0000(15)
C89 0.0161(16) 0.029(2) 0.0211(19) -0.0102(15) -0.0024(14) -0.0045(15)
C90 0.0201(16) 0.0150(16) 0.0215(18) -0.0022(13) -0.0012(14) -0.0045(14)
C91 0.0195(16) 0.0132(15) 0.0119(16) -0.0019(12) -0.0025(12) -0.0054(13)
C92 0.0194(16) 0.0145(16) 0.0157(16) -0.0015(12) -0.0015(13) -0.0051(13)
C93 0.0243(18) 0.0278(19) 0.0134(17) 0.0013(14) -0.0015(13) -0.0113(15)
C94 0.033(2) 0.0231(19) 0.0185(18) 0.0068(14) -0.0060(15) -0.0137(16)
C95 0.0310(19) 0.0157(17) 0.0209(18) 0.0017(14) -0.0066(15) -0.0032(15)
C96 0.0232(17) 0.0211(18) 0.0160(17) -0.0043(13) -0.0028(14) -0.0040(15)
C97 0.0155(15) 0.0104(15) 0.0151(16) -0.0001(12) -0.0027(12) -0.0022(12)
C98 0.0176(16) 0.0165(16) 0.0161(17) -0.0014(13) -0.0037(13) -0.0050(13)
C99 0.0229(17) 0.0149(17) 0.0230(18) -0.0018(13) -0.0080(14) -0.0007(14)
C100 0.0259(18) 0.0207(18) 0.026(2) 0.0006(14) -0.0102(15) -0.0112(15)
C101 0.0230(18) 0.027(2) 0.030(2) 0.0046(15) -0.0049(15) -0.0130(16)
C102 0.0214(17) 0.0214(18) 0.0180(17) 0.0011(13) -0.0036(14) -0.0064(14)
C103 0.0161(15) 0.0126(15) 0.0161(16) 0.0014(12) -0.0003(12) -0.0053(13)
C104 0.0177(16) 0.0253(19) 0.0174(17) -0.0024(14) 0.0009(13) -0.0018(14)
C105 0.0182(17) 0.034(2) 0.0204(19) -0.0010(15) -0.0069(14) -0.0037(16)
C106 0.0130(15) 0.029(2) 0.0257(19) 0.0063(15) -0.0003(14) -0.0031(15)
C107 0.0193(17) 0.039(2) 0.0162(18) 0.0058(15) 0.0043(14) -0.0017(16)
C108 0.0196(17) 0.033(2) 0.0156(17) 0.0033(14) -0.0041(14) -0.0061(15)
C109 0.0178(15) 0.0138(16) 0.0111(15) -0.0037(12) -0.0010(12) -0.0033(13)
C110 0.0184(16) 0.0216(18) 0.0211(18) -0.0018(14) -0.0047(13) -0.0080(14)
C111 0.0279(19) 0.0170(17) 0.027(2) 0.0000(14) -0.0020(15) -0.0095(15)
C112 0.0298(19) 0.0145(17) 0.0211(18) 0.0005(13) 0.0011(15) -0.0005(15)
C113 0.0170(16) 0.0213(18) 0.0182(17) 0.0019(14) 0.0009(13) 0.0018(14)
C114 0.0150(15) 0.0215(17) 0.0148(16) -0.0009(13) 0.0015(12) -0.0059(14)
C115 0.0122(14) 0.0127(15) 0.0154(16) -0.0005(12) -0.0006(12) -0.0022(12)
C116 0.0222(17) 0.0164(17) 0.0141(16) -0.0015(13) 0.0022(13) -0.0060(14)
C117 0.0243(18) 0.0246(19) 0.0168(17) -0.0052(14) 0.0011(14) -0.0096(15)
C118 0.0236(18) 0.0219(18) 0.026(2) -0.0071(14) 0.0004(15) -0.0118(15)
C119 0.0209(17) 0.0180(17) 0.0229(18) 0.0046(14) -0.0020(14) -0.0091(14)
C120 0.0137(15) 0.0181(17) 0.0154(16) 0.0019(13) -0.0006(12) -0.0021(13)
N1 0.0161(13) 0.0143(13) 0.0119(13) -0.0001(10) -0.0019(10) -0.0012(11)
N2 0.0154(13) 0.0140(13) 0.0125(13) -0.0026(10) -0.0020(10) -0.0049(11)
N3 0.0173(13) 0.0122(13) 0.0141(14) -0.0011(10) -0.0044(11) -0.0044(11)
N4 0.0208(14) 0.0146(13) 0.0072(13) 0.0015(10) -0.0019(10) -0.0052(11)
N5 0.0198(14) 0.0192(15) 0.0196(15) 0.0021(12) -0.0012(12) -0.0070(12)
N6 0.0187(14) 0.0204(15) 0.0149(14) 0.0004(11) -0.0033(11) -0.0053(12)
N7 0.0183(14) 0.0201(15) 0.0172(15) 0.0002(11) -0.0022(11) -0.0054(12)
N8 0.0261(15) 0.0214(15) 0.0207(16) 0.0040(12) -0.0084(12) -0.0104(13)
N9 0.0223(15) 0.0203(16) 0.0275(17) 0.0023(13) 0.0051(13) -0.0052(13)
N10 0.0228(15) 0.0278(17) 0.0128(14) -0.0031(12) 0.0005(11) -0.0067(13)
N11 0.0259(16) 0.0280(18) 0.0250(17) -0.0045(13) 0.0033(13) -0.0024(14)
N12 0.0263(16) 0.0273(17) 0.0214(17) -0.0041(13) 0.0020(13) -0.0036(14)
N13 0.0264(16) 0.0180(15) 0.0179(15) 0.0019(12) 0.0018(12) -0.0016(13)
N14 0.0158(13) 0.0201(15) 0.0147(14) -0.0039(11) -0.0011(11) -0.0007(12)
P1 0.0145(4) 0.0150(4) 0.0107(4) -0.0010(3) -0.0014(3) -0.0021(3)
P2 0.0166(4) 0.0152(4) 0.0117(4) -0.0018(3) -0.0009(3) -0.0017(3)
P3 0.0130(4) 0.0127(4) 0.0112(4) -0.0012(3) -0.0007(3) -0.0025(3)
P4 0.0125(4) 0.0128(4) 0.0120(4) -0.0008(3) -0.0008(3) -0.0026(3)
O1 0.0252(13) 0.0279(14) 0.0201(13) -0.0022(10) -0.0030(10) -0.0015(11)
O2 0.0307(15) 0.0233(15) 0.0460(18) 0.0038(12) 0.0171(13) 0.0038(12)
O3 0.0306(14) 0.0436(17) 0.0159(13) 0.0056(12) -0.0016(11) 0.0093(13)
O4 0.0444(16) 0.0264(14) 0.0200(13) 0.0043(10) -0.0132(12) -0.0193(12)
O5 0.0408(15) 0.0377(16) 0.0146(13) 0.0063(11) -0.0099(11) -0.0095(13)
O6 0.0337(14) 0.0415(16) 0.0188(13) 0.0050(11) -0.0055(11) -0.0251(13)
O7 0.0247(13) 0.0263(14) 0.0432(17) -0.0100(12) -0.0026(12) -0.0088(12)
O8 0.0309(15) 0.0371(17) 0.0482(19) -0.0082(14) 0.0047(13) 0.0046(14)
O9 0.0245(14) 0.0252(15) 0.0515(19) -0.0021(12) 0.0061(12) -0.0076(12)
O10 0.0270(13) 0.0274(14) 0.0179(12) 0.0070(10) -0.0075(10) -0.0116(11)
O11 0.081(3) 0.056(2) 0.0245(17) -0.0171(15) -0.0029(16) 0.0203(19)
O12 0.0202(12) 0.0254(13) 0.0219(13) -0.0033(10) -0.0038(10) -0.0019(10)
O13 0.0243(13) 0.0230(13) 0.0209(13) -0.0064(10) -0.0004(10) -0.0089(11)
O14 0.0376(16) 0.0391(17) 0.0236(15) -0.0046(12) 0.0121(12) -0.0009(13)
O15 0.0210(12) 0.0231(13) 0.0303(14) -0.0033(11) 0.0011(10) -0.0065(11)
O16 0.0192(12) 0.0256(13) 0.0195(13) 0.0057(10) -0.0029(10) -0.0106(10)
O17 0.0237(13) 0.0334(15) 0.0147(12) 0.0073(10) -0.0067(10) 0.0011(11)
O18 0.0198(12) 0.0247(13) 0.0229(13) 0.0060(10) -0.0064(10) -0.0107(10)
N15 0.0183(14) 0.0210(15) 0.0123(14) -0.0029(11) 0.0002(11) -0.0013(12)
N16 0.0143(13) 0.0182(14) 0.0124(14) -0.0027(11) 0.0005(10) 0.0000(11)
C1S 0.044(2) 0.037(2) 0.037(2) -0.0027(18) 0.0046(19) -0.021(2)
C2S 0.030(2) 0.036(3) 0.061(3) 0.004(2) 0.006(2) -0.020(2)
C3S 0.082(4) 0.090(5) 0.055(4) -0.022(3) -0.015(3) -0.026(4)
C4S 0.064(3) 0.068(4) 0.044(3) -0.005(3) 0.006(3) -0.036(3)
C5S 0.041(2) 0.044(3) 0.028(2) -0.0053(19) 0.0031(18) 0.001(2)
C6S 0.0244(19) 0.0232(19) 0.029(2) -0.0017(16) -0.0036(16) -0.0011(16)
C7S 0.051(3) 0.082(4) 0.038(3) 0.020(3) -0.011(2) -0.039(3)
C8S 0.0242(19) 0.031(2) 0.037(2) 0.0006(18) -0.0034(17) -0.0051(17)
C9S 0.036(2) 0.043(3) 0.045(3) -0.003(2) -0.008(2) -0.010(2)
C10S 0.035(2) 0.055(3) 0.044(3) -0.015(2) 0.007(2) -0.017(2)
N1S 0.045(2) 0.040(2) 0.063(3) 0.017(2) -0.012(2) -0.0108(19)
N2S 0.064(3) 0.044(3) 0.117(4) -0.017(3) 0.031(3) -0.029(2)
N3S 0.109(4) 0.102(4) 0.062(3) -0.024(3) 0.028(3) -0.072(4)
N4S 0.0307(18) 0.0327(19) 0.0299(19) -0.0039(15) -0.0033(15) 0.0021(15)
N5S 0.064(3) 0.070(3) 0.083(4) -0.034(3) 0.012(3) 0.003(3)
O1S 0.0232(12) 0.0224(13) 0.0208(13) -0.0005(10) -0.0053(10) 0.0012(10)

loop_
_atom_type_symbol
_atom_type_description
_atom_type_scat_dispersion_real
_atom_type_scat_dispersion_imag
_atom_type_scat_source
C C 0.0033 0.0016 'International Tables Vol C Tables 4.2.6.8 and 6.1.1.4'
H H 0.0000 0.0000 'International Tables Vol C Tables 4.2.6.8 and 6.1.1.4'
N N 0.0061 0.0033 'International Tables Vol C Tables 4.2.6.8 and 6.1.1.4'
O O 0.0106 0.0060 'International Tables Vol C Tables 4.2.6.8 and 6.1.1.4'
Eu Eu -0.1578 3.6682 'International Tables Vol C Tables 4.2.6.8 and 6.1.1.4'
Ir Ir -1.4442 7.9887 'International Tables Vol C Tables 4.2.6.8 and 6.1.1.4'
P P 0.1023 0.0942 'International Tables Vol C Tables 4.2.6.8 and 6.1.1.4'

loop_
_geom_angle_atom_site_label_1
_geom_angle_atom_site_label_2
_geom_angle_atom_site_label_3
_geom_angle
C24 Ir1 C23 84.92(12)
C24 Ir1 N1 94.52(11)
C23 Ir1 N1 93.97(11)
C24 Ir1 C11 173.43(12)
C23 Ir1 C11 92.39(11)
N1 Ir1 C11 79.67(11)
C24 Ir1 C12 96.03(12)
C23 Ir1 C12 173.73(12)
N1 Ir1 C12 92.13(11)
C11 Ir1 C12 87.29(12)
C24 Ir1 N2 90.67(11)
C23 Ir1 N2 94.17(11)
N1 Ir1 N2 170.70(10)
C11 Ir1 N2 95.51(11)
C12 Ir1 N2 79.63(11)
C48 Ir2 C47 85.52(12)
C48 Ir2 C36 174.80(13)
C47 Ir2 C36 93.80(12)
C48 Ir2 N4 94.92(12)
C47 Ir2 N4 92.09(11)
C36 Ir2 N4 79.95(11)
C48 Ir2 N3 88.48(11)
C47 Ir2 N3 95.22(11)
C36 Ir2 N3 96.72(11)
N4 Ir2 N3 172.16(10)
C48 Ir2 C35 93.58(12)
C47 Ir2 C35 174.87(12)
C36 Ir2 C35 87.54(12)
N4 Ir2 C35 93.02(11)
N3 Ir2 C35 79.70(12)
N8 Eu1 N5 149.05(10)
N8 Eu1 O6 71.98(9)
N5 Eu1 O6 128.70(8)
N8 Eu1 O7 127.23(9)
N5 Eu1 O7 75.49(9)
O6 Eu1 O7 102.10(9)
N8 Eu1 O4 123.21(9)
N5 Eu1 O4 78.44(9)
O6 Eu1 O4 51.89(8)
O7 Eu1 O4 77.76(9)
N8 Eu1 O9 75.88(9)
N5 Eu1 O9 126.14(9)
O6 Eu1 O9 79.06(9)
O7 Eu1 O9 52.01(8)
O4 Eu1 O9 98.91(9)
N8 Eu1 O1 74.81(9)
N5 Eu1 O1 75.32(9)
O6 Eu1 O1 113.76(9)
O7 Eu1 O1 143.04(9)
O4 Eu1 O1 117.49(8)
O9 Eu1 O1 141.84(9)
N8 Eu1 O3 81.73(10)
N5 Eu1 O3 85.63(9)
O6 Eu1 O3 68.96(9)
O7 Eu1 O3 146.84(9)
O4 Eu1 O3 71.83(9)
O9 Eu1 O3 145.36(9)
O1 Eu1 O3 50.64(8)
N8 Eu1 O10 73.83(8)
N5 Eu1 O10 86.97(8)
O6 Eu1 O10 144.08(7)
O7 Eu1 O10 89.88(8)
O4 Eu1 O10 162.80(8)
O9 Eu1 O10 82.29(9)
O1 Eu1 O10 66.45(8)
O3 Eu1 O10 116.45(8)
N8 Eu1 N10 96.89(9)
N5 Eu1 N10 103.01(9)
O6 Eu1 N10 25.96(8)
O7 Eu1 N10 93.02(9)
O4 Eu1 N10 26.35(8)
O9 Eu1 N10 91.96(9)
O1 Eu1 N10 115.30(8)
O3 Eu1 N10 64.67(8)
O10 Eu1 N10 170.01(8)
N8 Eu1 N11 101.41(10)
N5 Eu1 N11 100.69(9)
O6 Eu1 N11 91.49(9)
O7 Eu1 N11 26.05(8)
O4 Eu1 N11 89.08(9)
O9 Eu1 N11 26.00(8)
O1 Eu1 N11 150.91(8)
O3 Eu1 N11 158.41(8)
O10 Eu1 N11 84.68(8)
N10 Eu1 N11 93.75(8)
N8 Eu1 N9 74.22(9)
N5 Eu1 N9 82.43(9)
O6 Eu1 N9 89.66(9)
O7 Eu1 N9 157.77(8)
O4 Eu1 N9 95.55(9)
O9 Eu1 N9 150.02(9)
O1 Eu1 N9 25.93(8)
O3 Eu1 N9 25.02(8)
O10 Eu1 N9 91.46(8)
N10 Eu1 N9 89.47(8)
N11 Eu1 N9 174.88(9)
O1S Eu2 O18 147.25(8)
O1S Eu2 N6 93.07(8)
O18 Eu2 N6 75.60(8)
O1S Eu2 O12 123.20(8)
O18 Eu2 O12 84.73(8)
N6 Eu2 O12 77.20(9)
O1S Eu2 O13 82.29(8)
O18 Eu2 O13 79.48(8)
N6 Eu2 O13 124.49(9)
O12 Eu2 O13 147.89(8)
O1S Eu2 N7 79.08(8)
O18 Eu2 N7 125.83(8)
N6 Eu2 N7 148.12(9)
O12 Eu2 N7 81.48(9)
O13 Eu2 N7 85.38(9)
O1S Eu2 O16 145.34(8)
O18 Eu2 O16 52.19(7)
N6 Eu2 O16 121.28(8)
O12 Eu2 O16 73.58(8)
O13 Eu2 O16 74.64(8)
N7 Eu2 O16 73.67(8)
O1S Eu2 O15 73.48(8)
O18 Eu2 O15 73.88(8)
N6 Eu2 O15 74.23(9)
O12 Eu2 O15 147.69(8)
O13 Eu2 O15 51.32(8)
N7 Eu2 O15 130.72(9)
O16 Eu2 O15 109.26(8)
O1S Eu2 O10 76.55(8)
O18 Eu2 O10 124.20(8)
N6 Eu2 O10 67.79(8)
O12 Eu2 O10 47.70(7)
O13 Eu2 O10 156.32(7)
N7 Eu2 O10 80.33(8)
O16 Eu2 O10 118.46(7)
O15 Eu2 O10 129.48(7)
O1S Eu2 N14 156.16(8)
O18 Eu2 N14 26.22(7)
N6 Eu2 N14 99.52(8)
O12 Eu2 N14 79.59(8)
O13 Eu2 N14 73.89(8)
N7 Eu2 N14 99.61(8)
O16 Eu2 N14 26.07(7)
O15 Eu2 N14 90.50(8)
O10 Eu2 N14 126.99(7)
O1S Eu2 N13 77.38(8)
O18 Eu2 N13 74.32(8)
N6 Eu2 N13 98.98(9)
O12 Eu2 N13 158.97(8)
O13 Eu2 N13 25.93(8)
N7 Eu2 N13 109.11(9)
O16 Eu2 N13 91.61(8)
O15 Eu2 N13 25.42(8)
O10 Eu2 N13 149.89(7)
N14 Eu2 N13 80.70(8)
O1S Eu2 N12 101.10(8)
O18 Eu2 N12 103.16(8)
N6 Eu2 N12 69.18(9)
O12 Eu2 N12 23.10(7)
O13 Eu2 N12 165.99(8)
N7 Eu2 N12 81.97(9)
O16 Eu2 N12 95.92(8)
O15 Eu2 N12 142.69(8)
O10 Eu2 N12 24.74(7)
N14 Eu2 N12 102.27(8)
N13 Eu2 N12 168.06(8)
N1 C1 C2 122.2(3)
N1 C1 H1 118.9
C2 C1 H1 118.9
C1 C2 C3 119.2(3)
C1 C2 H2 120.4
C3 C2 H2 120.4
C4 C3 C2 118.8(3)
C4 C3 H3 120.6
C2 C3 H3 120.6
C3 C4 C5 120.9(3)
C3 C4 H4 119.5
C5 C4 H4 119.5
N1 C5 C4 119.8(3)
N1 C5 C6 114.0(3)
C4 C5 C6 126.1(3)
C7 C6 C11 121.9(3)
C7 C6 C5 122.6(3)
C11 C6 C5 115.5(3)
C8 C7 C6 119.6(3)
C8 C7 H7 120.2
C6 C7 H7 120.2
C7 C8 C9 119.7(3)
C7 C8 H8 120.2
C9 C8 H8 120.2
C10 C9 C8 120.7(3)
C10 C9 H9 119.7
C8 C9 H9 119.7
C9 C10 C11 121.5(3)
C9 C10 H10 119.2
C11 C10 H10 119.2
C10 C11 C6 116.7(3)
C10 C11 Ir1 129.2(2)
C6 C11 Ir1 114.1(2)
C13 C12 C17 116.9(3)
C13 C12 Ir1 129.2(2)
C17 C12 Ir1 113.7(2)
C12 C13 C14 122.0(3)
C12 C13 H13 119.0
C14 C13 H13 119.0
C15 C14 C13 120.4(3)
C15 C14 H14 119.8
C13 C14 H14 119.8
C14 C15 C16 119.6(3)
C14 C15 H15 120.2
C16 C15 H15 120.2
C15 C16 C17 119.7(3)
C15 C16 H16 120.2
C17 C16 H16 120.2
C16 C17 C12 121.4(3)
C16 C17 C18 123.0(3)
C12 C17 C18 115.6(3)
N2 C18 C19 120.6(3)
N2 C18 C17 114.2(3)
C19 C18 C17 125.1(3)
C20 C19 C18 120.4(3)
C20 C19 H19 119.8
C18 C19 H19 119.8
C19 C20 C21 118.8(3)
C19 C20 H20 120.6
C21 C20 H20 120.6
C22 C21 C20 118.7(3)
C22 C21 H21 120.6
C20 C21 H21 120.6
N2 C22 C21 122.9(3)
N2 C22 H22 118.6
C21 C22 H22 118.6
N5 C23 Ir1 173.5(3)
N6 C24 Ir1 172.3(3)
N3 C25 C26 122.8(3)
N3 C25 H25 118.6
C26 C25 H25 118.6
C25 C26 C27 118.2(3)
C25 C26 H26 120.9
C27 C26 H26 120.9
C28 C27 C26 119.7(3)
C28 C27 H27 120.2
C26 C27 H27 120.2
C27 C28 C29 120.2(3)
C27 C28 H28 119.9
C29 C28 H28 119.9
N3 C29 C28 119.9(3)
N3 C29 C30 114.9(3)
C28 C29 C30 125.1(3)
C35 C30 C31 121.8(3)
C35 C30 C29 115.0(3)
C31 C30 C29 123.1(3)
C32 C31 C30 119.6(3)
C32 C31 H31 120.2
C30 C31 H31 120.2
C31 C32 C33 119.4(3)
C31 C32 H32 120.3
C33 C32 H32 120.3
C34 C33 C32 120.8(3)
C34 C33 H33 119.6
C32 C33 H33 119.6
C33 C34 C35 121.3(3)
C33 C34 H34 119.4
C35 C34 H34 119.4
C34 C35 C30 117.1(3)
C34 C35 Ir2 128.9(2)
C30 C35 Ir2 114.0(2)
C37 C36 C41 116.3(3)
C37 C36 Ir2 129.8(2)
C41 C36 Ir2 113.9(2)
C38 C37 C36 122.0(3)
C38 C37 H37 119.0
C36 C37 H37 119.0
C39 C38 C37 120.1(3)
C39 C38 H38 120.0
C37 C38 H38 120.0
C40 C39 C38 119.8(3)
C40 C39 H39 120.1
C38 C39 H39 120.1
C39 C40 C41 120.3(3)
C39 C40 H40 119.9
C41 C40 H40 119.9
C40 C41 C36 121.4(3)
C40 C41 C42 123.3(3)
C36 C41 C42 115.3(3)
N4 C42 C43 119.8(3)
N4 C42 C41 114.1(3)
C43 C42 C41 126.0(3)
C44 C43 C42 120.6(3)
C44 C43 H43 119.7
C42 C43 H43 119.7
C43 C44 C45 118.8(3)
C43 C44 H44 120.6
C45 C44 H44 120.6
C46 C45 C44 119.2(3)
C46 C45 H45 120.4
C44 C45 H45 120.4
N4 C46 C45 122.5(3)
N4 C46 H46 118.7
C45 C46 H46 118.7
N7 C47 Ir2 172.6(3)
N8 C48 Ir2 175.2(3)
C50 C49 C54 119.6(3)
C50 C49 P1 119.6(2)
C54 C49 P1 120.7(2)
C51 C50 C49 119.9(3)
C51 C50 H51 120.0
C49 C50 H51 120.0
C50 C51 C52 120.3(3)
C50 C51 H52 119.9
C52 C51 H52 119.9
C53 C52 C51 119.9(3)
C53 C52 H53 120.0
C51 C52 H53 120.0
C54 C53 C52 120.2(3)
C54 C53 H54 119.9
C52 C53 H54 119.9
C53 C54 C49 120.1(3)
C53 C54 H55 120.0
C49 C54 H55 120.0
C56 C55 C60 119.6(3)
C56 C55 P1 120.6(2)
C60 C55 P1 119.7(2)
C57 C56 C55 120.6(3)
C57 C56 H57 119.7
C55 C56 H57 119.7
C56 C57 C58 119.2(3)
C56 C57 H58 120.4
C58 C57 H58 120.4
C59 C58 C57 120.7(3)
C59 C58 H59 119.7
C57 C58 H59 119.7
C58 C59 C60 120.4(3)
C58 C59 H60 119.8
C60 C59 H60 119.8
C59 C60 C55 119.4(3)
C59 C60 H61 120.3
C55 C60 H61 120.3
C62 C61 C66 118.6(3)
C62 C61 P1 122.0(3)
C66 C61 P1 119.2(2)
C61 C62 C63 120.7(3)
C61 C62 H63 119.6
C63 C62 H63 119.6
C64 C63 C62 119.5(3)
C64 C63 H64 120.2
C62 C63 H64 120.2
C65 C64 C63 120.3(3)
C65 C64 H65 119.8
C63 C64 H65 119.8
C64 C65 C66 120.2(3)
C64 C65 H66 119.9
C66 C65 H66 119.9
C65 C66 C61 120.6(3)
C65 C66 H67 119.7
C61 C66 H67 119.7
C72 C67 C68 120.0(3)
C72 C67 P2 116.8(3)
C68 C67 P2 123.2(3)
C69 C68 C67 119.4(4)
C69 C68 H69 120.3
C67 C68 H69 120.3
C70 C69 C68 120.1(4)
C70 C69 H70 119.9
C68 C69 H70 119.9
C69 C70 C71 120.3(3)
C69 C70 H71 119.9
C71 C70 H71 119.9
C72 C71 C70 120.0(4)
C72 C71 H72 120.0
C70 C71 H72 120.0
C71 C72 C67 120.1(4)
C71 C72 H73 119.9
C67 C72 H73 119.9
C78 C73 C74 119.2(3)
C78 C73 P2 119.7(3)
C74 C73 P2 121.2(3)
C75 C74 C73 120.1(4)
C75 C74 H75 119.9
C73 C74 H75 119.9
C76 C75 C74 119.6(4)
C76 C75 H76 120.2
C74 C75 H76 120.2
C77 C76 C75 120.8(4)
C77 C76 H77 119.6
C75 C76 H77 119.6
C76 C77 C78 119.8(4)
C76 C77 H78 120.1
C78 C77 H78 120.1
C77 C78 C73 120.5(4)
C77 C78 H79 119.8
C73 C78 H79 119.8
C80 C79 C84 119.6(3)
C80 C79 P2 120.8(3)
C84 C79 P2 119.6(3)
C81 C80 C79 119.6(3)
C81 C80 H81 120.2
C79 C80 H81 120.2
C82 C81 C80 120.8(4)
C82 C81 H82 119.6
C80 C81 H82 119.6
C81 C82 C83 119.9(4)
C81 C82 H83 120.0
C83 C82 H83 120.0
C82 C83 C84 120.4(4)
C82 C83 H84 119.8
C84 C83 H84 119.8
C83 C84 C79 119.7(3)
C83 C84 H85 120.2
C79 C84 H85 120.2
C90 C85 C86 119.8(3)
C90 C85 P3 118.0(2)
C86 C85 P3 121.7(2)
C87 C86 C85 119.4(3)
C87 C86 H87 120.3
C85 C86 H87 120.3
C86 C87 C88 120.8(3)
C86 C87 H88 119.6
C88 C87 H88 119.6
C87 C88 C89 120.0(3)
C87 C88 H89 120.0
C89 C88 H89 120.0
C90 C89 C88 119.8(3)
C90 C89 H90 120.1
C88 C89 H90 120.1
C89 C90 C85 120.1(3)
C89 C90 H91 119.9
C85 C90 H91 119.9
C96 C91 C92 120.0(3)
C96 C91 P3 118.2(2)
C92 C91 P3 121.7(2)
C93 C92 C91 119.3(3)
C93 C92 H93 120.3
C91 C92 H93 120.3
C94 C93 C92 120.6(3)
C94 C93 H94 119.7
C92 C93 H94 119.7
C95 C94 C93 119.9(3)
C95 C94 H95 120.1
C93 C94 H95 120.1
C94 C95 C96 120.5(3)
C94 C95 H96 119.8
C96 C95 H96 119.8
C95 C96 C91 119.7(3)
C95 C96 H97 120.2
C91 C96 H97 120.2
C102 C97 C98 119.3(3)
C102 C97 P3 119.9(3)
C98 C97 P3 120.7(2)
C99 C98 C97 120.3(3)
C99 C98 H99 119.9
C97 C98 H99 119.9
C98 C99 C100 119.7(3)
C98 C99 H100 120.1
C100 C99 H100 120.1
C101 C100 C99 120.2(3)
C101 C100 H101 119.9
C99 C100 H101 119.9
C100 C101 C102 120.7(3)
C100 C101 H102 119.6
C102 C101 H102 119.6
C101 C102 C97 119.7(3)
C101 C102 H103 120.1
C97 C102 H103 120.1
C104 C103 C108 119.9(3)
C104 C103 P4 120.1(3)
C108 C103 P4 120.0(2)
C103 C104 C105 119.6(3)
C103 C104 H105 120.2
C105 C104 H105 120.2
C106 C105 C104 120.3(3)
C106 C105 H106 119.9
C104 C105 H106 119.9
C107 C106 C105 120.0(3)
C107 C106 H107 120.0
C105 C106 H107 120.0
C106 C107 C108 119.8(3)
C106 C107 H108 120.1
C108 C107 H108 120.1
C107 C108 C103 120.5(3)
C107 C108 H109 119.8
C103 C108 H109 119.8
C114 C109 C110 120.3(3)
C114 C109 P4 118.6(2)
C110 C109 P4 121.1(2)
C111 C110 C109 119.4(3)
C111 C110 H111 120.3
C109 C110 H111 120.3
C112 C111 C110 120.4(3)
C112 C111 H112 119.8
C110 C111 H112 119.8
C111 C112 C113 120.2(3)
C111 C112 H113 119.9
C113 C112 H113 119.9
C114 C113 C112 120.2(3)
C114 C113 H114 119.9
C112 C113 H114 119.9
C113 C114 C109 119.5(3)
C113 C114 H115 120.2
C109 C114 H115 120.2
C116 C115 C120 119.8(3)
C116 C115 P4 121.1(2)
C120 C115 P4 119.0(2)
C115 C116 C117 119.8(3)
C115 C116 H117 120.1
C117 C116 H117 120.1
C116 C117 C118 119.9(3)
C116 C117 H118 120.0
C118 C117 H118 120.0
C119 C118 C117 120.1(3)
C119 C118 H119 119.9
C117 C118 H119 119.9
C118 C119 C120 120.2(3)
C118 C119 H120 119.9
C120 C119 H120 119.9
C119 C120 C115 120.1(3)
C119 C120 H121 119.9
C115 C120 H121 119.9
C1 N1 C5 119.0(3)
C1 N1 Ir1 124.5(2)
C5 N1 Ir1 116.3(2)
C18 N2 C22 118.5(3)
C18 N2 Ir1 116.7(2)
C22 N2 Ir1 124.8(2)
C25 N3 C29 119.3(3)
C25 N3 Ir2 124.4(2)
C29 N3 Ir2 116.1(2)
C46 N4 C42 119.1(3)
C46 N4 Ir2 124.2(2)
C42 N4 Ir2 116.6(2)
C23 N5 Eu1 144.5(2)
C24 N6 Eu2 168.0(2)
C47 N7 Eu2 147.8(2)
C48 N8 Eu1 156.9(2)
O2 N9 O3 123.7(3)
O2 N9 O1 120.7(3)
O3 N9 O1 115.7(3)
O2 N9 Eu1 170.0(2)
O3 N9 Eu1 58.32(16)
O1 N9 Eu1 58.41(16)
O5 N10 O6 122.4(3)
O5 N10 O4 122.4(3)
O6 N10 O4 115.2(3)
O5 N10 Eu1 169.7(2)
O6 N10 Eu1 58.04(15)
O4 N10 Eu1 58.54(15)
O8 N11 O9 122.8(3)
O8 N11 O7 122.6(3)
O9 N11 O7 114.6(3)
O8 N11 Eu1 176.5(3)
O9 N11 Eu1 57.57(16)
O7 N11 Eu1 57.16(17)
O11 N12 O12 120.0(3)
O11 N12 O10 123.1(3)
O12 N12 O10 117.0(3)
O11 N12 Eu2 167.4(3)
O12 N12 Eu2 49.84(15)
O10 N12 Eu2 67.66(17)
O14 N13 O15 123.1(3)
O14 N13 O13 120.9(3)
O15 N13 O13 116.0(3)
O14 N13 Eu2 176.2(2)
O15 N13 Eu2 60.05(16)
O13 N13 Eu2 56.07(15)
O17 N14 O16 122.8(3)
O17 N14 O18 121.7(3)
O16 N14 O18 115.5(2)
O17 N14 Eu2 173.4(2)
O16 N14 Eu2 59.00(14)
O18 N14 Eu2 56.85(14)
N15 P1 C61 111.58(15)
N15 P1 C49 107.06(14)
C61 P1 C49 107.23(15)
N15 P1 C55 115.41(15)
C61 P1 C55 107.47(15)
C49 P1 C55 107.76(15)
N15 P2 C73 108.29(15)
N15 P2 C67 115.66(15)
C73 P2 C67 105.45(16)
N15 P2 C79 110.84(16)
C73 P2 C79 108.19(15)
C67 P2 C79 108.06(16)
N16 P3 C97 110.67(15)
N16 P3 C91 107.78(15)
C97 P3 C91 108.90(14)
N16 P3 C85 114.74(14)
C97 P3 C85 106.19(14)
C91 P3 C85 108.42(15)
N16 P4 C103 107.50(14)
N16 P4 C109 115.25(15)
C103 P4 C109 107.50(14)
N16 P4 C115 110.87(15)
C103 P4 C115 107.61(15)
C109 P4 C115 107.81(14)
N9 O1 Eu1 95.66(19)
N9 O3 Eu1 96.66(18)
N10 O4 Eu1 95.11(17)
N10 O6 Eu1 96.00(18)
N11 O7 Eu1 96.8(2)
N11 O9 Eu1 96.43(19)
N12 O10 Eu1 123.7(2)
N12 O10 Eu2 87.60(18)
Eu1 O10 Eu2 148.51(10)
N12 O12 Eu2 107.06(19)
N13 O13 Eu2 98.00(18)
N13 O15 Eu2 94.53(18)
N14 O16 Eu2 94.93(16)
N14 O18 Eu2 96.92(17)
P2 N15 P1 143.47(18)
P3 N16 P4 143.25(18)
C2S C1S H1S1 109.5
C2S C1S H1S2 109.5
H1S1 C1S H1S2 109.5
C2S C1S H1S3 109.5
H1S1 C1S H1S3 109.5
H1S2 C1S H1S3 109.5
N2S C2S C1S 178.7(6)
C4S C3S H3S1 109.5
C4S C3S H3S2 109.5
H3S1 C3S H3S2 109.5
C4S C3S H3S3 109.5
H3S1 C3S H3S3 109.5
H3S2 C3S H3S3 109.5
N3S C4S C3S 177.6(7)
C6S C5S H5S1 109.5
C6S C5S H5S2 109.5
H5S1 C5S H5S2 109.5
C6S C5S H5S3 109.5
H5S1 C5S H5S3 109.5
H5S2 C5S H5S3 109.5
N4S C6S C5S 178.3(4)
C8S C7S H7S1 109.5
C8S C7S H7S2 109.5
H7S1 C7S H7S2 109.5
C8S C7S H7S3 109.5
H7S1 C7S H7S3 109.5
H7S2 C7S H7S3 109.5
N1S C8S C7S 177.8(5)
C10S C9S H9S1 109.5
C10S C9S H9S2 109.5
H9S1 C9S H9S2 109.5
C10S C9S H9S3 109.5
H9S1 C9S H9S3 109.5
H9S2 C9S H9S3 109.5
N5S C10S C9S 179.1(6)

loop_
_geom_bond_atom_site_label_1
_geom_bond_atom_site_label_2
_geom_bond_distance
Ir1 C24 2.036(3)
Ir1 C23 2.042(3)
Ir1 N1 2.056(3)
Ir1 C11 2.057(3)
Ir1 C12 2.057(3)
Ir1 N2 2.060(3)
Ir2 C48 2.028(3)
Ir2 C47 2.048(3)
Ir2 C36 2.050(3)
Ir2 N4 2.052(3)
Ir2 N3 2.057(3)
Ir2 C35 2.060(3)
Eu1 N8 2.414(3)
Eu1 N5 2.433(3)
Eu1 O6 2.449(2)
Eu1 O7 2.453(3)
Eu1 O4 2.458(2)
Eu1 O9 2.463(3)
Eu1 O1 2.504(2)
Eu1 O3 2.506(2)
Eu1 O10 2.640(2)
Eu1 N10 2.870(3)
Eu1 N11 2.900(3)
Eu1 N9 2.925(3)
Eu2 O1S 2.383(2)
Eu2 O18 2.424(2)
Eu2 N6 2.437(3)
Eu2 O12 2.445(2)
Eu2 O13 2.452(2)
Eu2 N7 2.466(3)
Eu2 O16 2.473(2)
Eu2 O15 2.544(2)
Eu2 O10 2.832(2)
Eu2 N14 2.875(3)
Eu2 N13 2.927(3)
Eu2 N12 3.059(3)
C1 N1 1.357(4)
C1 C2 1.379(5)
C1 H1 0.9500
C2 C3 1.388(5)
C2 H2 0.9500
C3 C4 1.372(5)
C3 H3 0.9500
C4 C5 1.395(4)
C4 H4 0.9500
C5 N1 1.370(4)
C5 C6 1.468(5)
C6 C7 1.398(4)
C6 C11 1.410(4)
C7 C8 1.380(5)
C7 H7 0.9500
C8 C9 1.388(5)
C8 H8 0.9500
C9 C10 1.384(5)
C9 H9 0.9500
C10 C11 1.399(5)
C10 H10 0.9500
C12 C13 1.392(4)
C12 C17 1.416(4)
C13 C14 1.394(5)
C13 H13 0.9500
C14 C15 1.385(5)
C14 H14 0.9500
C15 C16 1.395(5)
C15 H15 0.9500
C16 C17 1.403(4)
C16 H16 0.9500
C17 C18 1.467(4)
C18 N2 1.359(4)
C18 C19 1.393(4)
C19 C20 1.381(5)
C19 H19 0.9500
C20 C21 1.394(5)
C20 H20 0.9500
C21 C22 1.372(5)
C21 H21 0.9500
C22 N2 1.365(4)
C22 H22 0.9500
C23 N5 1.148(4)
C24 N6 1.158(4)
C25 N3 1.354(4)
C25 C26 1.374(5)
C25 H25 0.9500
C26 C27 1.389(5)
C26 H26 0.9500
C27 C28 1.371(5)
C27 H27 0.9500
C28 C29 1.401(5)
C28 H28 0.9500
C29 N3 1.358(4)
C29 C30 1.470(5)
C30 C35 1.405(4)
C30 C31 1.405(4)
C31 C32 1.381(5)
C31 H31 0.9500
C32 C33 1.397(5)
C32 H32 0.9500
C33 C34 1.387(5)
C33 H33 0.9500
C34 C35 1.401(5)
C34 H34 0.9500
C36 C37 1.400(5)
C36 C41 1.419(4)
C37 C38 1.399(4)
C37 H37 0.9500
C38 C39 1.382(5)
C38 H38 0.9500
C39 C40 1.381(5)
C39 H39 0.9500
C40 C41 1.397(4)
C40 H40 0.9500
C41 C42 1.468(5)
C42 N4 1.366(4)
C42 C43 1.396(5)
C43 C44 1.382(5)
C43 H43 0.9500
C44 C45 1.384(5)
C44 H44 0.9500
C45 C46 1.373(5)
C45 H45 0.9500
C46 N4 1.358(4)
C46 H46 0.9500
C47 N7 1.151(4)
C48 N8 1.152(4)
C49 C50 1.389(4)
C49 C54 1.394(5)
C49 P1 1.797(3)
C50 C51 1.385(5)
C50 H51 0.9500
C51 C52 1.385(5)
C51 H52 0.9500
C52 C53 1.384(5)
C52 H53 0.9500
C53 C54 1.383(5)
C53 H54 0.9500
C54 H55 0.9500
C55 C56 1.396(5)
C55 C60 1.396(4)
C55 P1 1.799(3)
C56 C57 1.384(5)
C56 H57 0.9500
C57 C58 1.389(5)
C57 H58 0.9500
C58 C59 1.381(5)
C58 H59 0.9500
C59 C60 1.388(5)
C59 H60 0.9500
C60 H61 0.9500
C61 C62 1.394(5)
C61 C66 1.403(4)
C61 P1 1.795(3)
C62 C63 1.398(5)
C62 H63 0.9500
C63 C64 1.391(5)
C63 H64 0.9500
C64 C65 1.381(5)
C64 H65 0.9500
C65 C66 1.387(5)
C65 H66 0.9500
C66 H67 0.9500
C67 C72 1.391(5)
C67 C68 1.396(5)
C67 P2 1.797(3)
C68 C69 1.388(5)
C68 H69 0.9500
C69 C70 1.381(6)
C69 H70 0.9500
C70 C71 1.388(6)
C70 H71 0.9500
C71 C72 1.374(5)
C71 H72 0.9500
C72 H73 0.9500
C73 C78 1.393(5)
C73 C74 1.398(5)
C73 P2 1.792(3)
C74 C75 1.389(5)
C74 H75 0.9500
C75 C76 1.385(6)
C75 H76 0.9500
C76 C77 1.376(6)
C76 H77 0.9500
C77 C78 1.385(5)
C77 H78 0.9500
C78 H79 0.9500
C79 C80 1.398(5)
C79 C84 1.403(5)
C79 P2 1.799(3)
C80 C81 1.389(5)
C80 H81 0.9500
C81 C82 1.380(6)
C81 H82 0.9500
C82 C83 1.385(6)
C82 H83 0.9500
C83 C84 1.391(5)
C83 H84 0.9500
C84 H85 0.9500
C85 C90 1.394(4)
C85 C86 1.399(4)
C85 P3 1.805(3)
C86 C87 1.381(4)
C86 H87 0.9500
C87 C88 1.383(5)
C87 H88 0.9500
C88 C89 1.391(5)
C88 H89 0.9500
C89 C90 1.386(4)
C89 H90 0.9500
C90 H91 0.9500
C91 C96 1.393(4)
C91 C92 1.398(4)
C91 P3 1.803(3)
C92 C93 1.390(4)
C92 H93 0.9500
C93 C94 1.388(5)
C93 H94 0.9500
C94 C95 1.379(5)
C94 H95 0.9500
C95 C96 1.390(5)
C95 H96 0.9500
C96 H97 0.9500
C97 C102 1.398(4)
C97 C98 1.403(4)
C97 P3 1.799(3)
C98 C99 1.388(4)
C98 H99 0.9500
C99 C100 1.394(5)
C99 H100 0.9500
C100 C101 1.375(5)
C100 H101 0.9500
C101 C102 1.390(5)
C101 H102 0.9500
C102 H103 0.9500
C103 C104 1.382(4)
C103 C108 1.386(5)
C103 P4 1.797(3)
C104 C105 1.389(5)
C104 H105 0.9500
C105 C106 1.386(5)
C105 H106 0.9500
C106 C107 1.378(5)
C106 H107 0.9500
C107 C108 1.380(5)
C107 H108 0.9500
C108 H109 0.9500
C109 C114 1.397(4)
C109 C110 1.400(4)
C109 P4 1.804(3)
C110 C111 1.388(5)
C110 H111 0.9500
C111 C112 1.384(5)
C111 H112 0.9500
C112 C113 1.392(5)
C112 H113 0.9500
C113 C114 1.387(4)
C113 H114 0.9500
C114 H115 0.9500
C115 C116 1.391(4)
C115 C120 1.391(4)
C115 P4 1.805(3)
C116 C117 1.392(5)
C116 H117 0.9500
C117 C118 1.394(5)
C117 H118 0.9500
C118 C119 1.375(5)
C118 H119 0.9500
C119 C120 1.390(5)
C119 H120 0.9500
C120 H121 0.9500
N9 O2 1.220(4)
N9 O3 1.246(4)
N9 O1 1.285(4)
N10 O5 1.219(3)
N10 O6 1.263(3)
N10 O4 1.279(4)
N11 O8 1.210(4)
N11 O9 1.279(4)
N11 O7 1.282(4)
N12 O11 1.217(4)
N12 O12 1.255(4)
N12 O10 1.281(4)
N13 O14 1.221(4)
N13 O15 1.260(4)
N13 O13 1.292(4)
N14 O17 1.213(3)
N14 O16 1.268(3)
N14 O18 1.280(3)
P1 N15 1.577(3)
P2 N15 1.572(3)
P3 N16 1.569(3)
P4 N16 1.582(3)
C1S C2S 1.441(6)
C1S H1S1 0.9800
C1S H1S2 0.9800
C1S H1S3 0.9800
C2S N2S 1.141(6)
C3S C4S 1.439(8)
C3S H3S1 0.9800
C3S H3S2 0.9800
C3S H3S3 0.9800
C4S N3S 1.150(7)
C5S C6S 1.456(6)
C5S H5S1 0.9800
C5S H5S2 0.9800
C5S H5S3 0.9800
C6S N4S 1.134(5)
C7S C8S 1.433(6)
C7S H7S1 0.9800
C7S H7S2 0.9800
C7S H7S3 0.9800
C8S N1S 1.132(5)
C9S C10S 1.444(6)
C9S H9S1 0.9800
C9S H9S2 0.9800
C9S H9S3 0.9800
C10S N5S 1.136(6)

loop_
_geom_torsion_atom_site_label_1
_geom_torsion_atom_site_label_2
_geom_torsion_atom_site_label_3
_geom_torsion_atom_site_label_4
_geom_torsion
N1 C1 C2 C3 -0.8(5)
C1 C2 C3 C4 1.3(5)
C2 C3 C4 C5 -0.2(5)
C3 C4 C5 N1 -1.4(5)
C3 C4 C5 C6 178.2(3)
N1 C5 C6 C7 174.7(3)
C4 C5 C6 C7 -4.9(5)
N1 C5 C6 C11 -4.9(4)
C4 C5 C6 C11 175.5(3)
C11 C6 C7 C8 -1.5(5)
C5 C6 C7 C8 178.9(3)
C6 C7 C8 C9 0.8(5)
C7 C8 C9 C10 0.6(5)
C8 C9 C10 C11 -1.2(5)
C9 C10 C11 C6 0.4(4)
C9 C10 C11 Ir1 -179.4(2)
C7 C6 C11 C10 0.9(4)
C5 C6 C11 C10 -179.5(3)
C7 C6 C11 Ir1 -179.2(2)
C5 C6 C11 Ir1 0.4(3)
C24 Ir1 C11 C10 -149.6(9)
C23 Ir1 C11 C10 -84.0(3)
N1 Ir1 C11 C10 -177.6(3)
C12 Ir1 C11 C10 89.8(3)
N2 Ir1 C11 C10 10.5(3)
C24 Ir1 C11 C6 30.5(11)
C23 Ir1 C11 C6 96.2(2)
N1 Ir1 C11 C6 2.6(2)
C12 Ir1 C11 C6 -90.1(2)
N2 Ir1 C11 C6 -169.4(2)
C24 Ir1 C12 C13 -90.8(3)
C23 Ir1 C12 C13 170.7(9)
N1 Ir1 C12 C13 3.9(3)
C11 Ir1 C12 C13 83.5(3)
N2 Ir1 C12 C13 179.6(3)
C24 Ir1 C12 C17 93.2(2)
C23 Ir1 C12 C17 -5.3(12)
N1 Ir1 C12 C17 -172.1(2)
C11 Ir1 C12 C17 -92.5(2)
N2 Ir1 C12 C17 3.6(2)
C17 C12 C13 C14 0.1(5)
Ir1 C12 C13 C14 -175.8(3)
C12 C13 C14 C15 0.1(5)
C13 C14 C15 C16 -0.1(5)
C14 C15 C16 C17 0.0(5)
C15 C16 C17 C12 0.1(5)
C15 C16 C17 C18 -179.8(3)
C13 C12 C17 C16 -0.2(4)
Ir1 C12 C17 C16 176.4(2)
C13 C12 C17 C18 179.7(3)
Ir1 C12 C17 C18 -3.7(3)
C16 C17 C18 N2 -178.8(3)
C12 C17 C18 N2 1.3(4)
C16 C17 C18 C19 2.9(5)
C12 C17 C18 C19 -176.9(3)
N2 C18 C19 C20 -0.1(5)
C17 C18 C19 C20 178.0(3)
C18 C19 C20 C21 -0.5(5)
C19 C20 C21 C22 0.1(5)
C20 C21 C22 N2 0.8(5)
C24 Ir1 C23 N5 -40(3)
N1 Ir1 C23 N5 -134(3)
C11 Ir1 C23 N5 146(3)
C12 Ir1 C23 N5 60(3)
N2 Ir1 C23 N5 51(3)
C23 Ir1 C24 N6 -28(2)
N1 Ir1 C24 N6 66(2)
C11 Ir1 C24 N6 38(3)
C12 Ir1 C24 N6 158(2)
N2 Ir1 C24 N6 -122(2)
N3 C25 C26 C27 -0.8(5)
C25 C26 C27 C28 -0.1(5)
C26 C27 C28 C29 0.5(5)
C27 C28 C29 N3 0.0(5)
C27 C28 C29 C30 -176.2(3)
N3 C29 C30 C35 -3.5(4)
C28 C29 C30 C35 172.9(3)
N3 C29 C30 C31 178.5(3)
C28 C29 C30 C31 -5.1(5)
C35 C30 C31 C32 -2.4(5)
C29 C30 C31 C32 175.5(3)
C30 C31 C32 C33 0.6(5)
C31 C32 C33 C34 1.2(5)
C32 C33 C34 C35 -1.3(5)
C33 C34 C35 C30 -0.4(5)
C33 C34 C35 Ir2 178.7(3)
C31 C30 C35 C34 2.3(5)
C29 C30 C35 C34 -175.7(3)
C31 C30 C35 Ir2 -177.0(2)
C29 C30 C35 Ir2 5.0(3)
C48 Ir2 C35 C34 89.3(3)
C47 Ir2 C35 C34 169.1(12)
C36 Ir2 C35 C34 -85.6(3)
N4 Ir2 C35 C34 -5.8(3)
N3 Ir2 C35 C34 177.1(3)
C48 Ir2 C35 C30 -91.6(2)
C47 Ir2 C35 C30 -11.8(15)
C36 Ir2 C35 C30 93.5(2)
N4 Ir2 C35 C30 173.3(2)
N3 Ir2 C35 C30 -3.8(2)
C48 Ir2 C36 C37 175.3(12)
C47 Ir2 C36 C37 92.9(3)
N4 Ir2 C36 C37 -175.7(3)
N3 Ir2 C36 C37 -2.8(3)
C35 Ir2 C36 C37 -82.2(3)
C48 Ir2 C36 C41 -7.0(14)
C47 Ir2 C36 C41 -89.4(2)
N4 Ir2 C36 C41 2.1(2)
N3 Ir2 C36 C41 174.9(2)
C35 Ir2 C36 C41 95.6(2)
C41 C36 C37 C38 1.4(5)
Ir2 C36 C37 C38 179.1(2)
C36 C37 C38 C39 1.9(5)
C37 C38 C39 C40 -2.3(5)
C38 C39 C40 C41 -0.6(5)
C39 C40 C41 C36 4.0(5)
C39 C40 C41 C42 -173.7(3)
C37 C36 C41 C40 -4.3(4)
Ir2 C36 C41 C40 177.6(2)
C37 C36 C41 C42 173.6(3)
Ir2 C36 C41 C42 -4.5(3)
C40 C41 C42 N4 -177.0(3)
C36 C41 C42 N4 5.1(4)
C40 C41 C42 C43 6.3(5)
C36 C41 C42 C43 -171.5(3)
N4 C42 C43 C44 -0.2(5)
C41 C42 C43 C44 176.3(3)
C42 C43 C44 C45 1.4(5)
C43 C44 C45 C46 -1.1(5)
C44 C45 C46 N4 -0.3(5)
C48 Ir2 C47 N7 26(2)
C36 Ir2 C47 N7 -159(2)
N4 Ir2 C47 N7 120(2)
N3 Ir2 C47 N7 -62(2)
C35 Ir2 C47 N7 -54(3)
C47 Ir2 C48 N8 16(4)
C36 Ir2 C48 N8 -67(4)
N4 Ir2 C48 N8 -76(4)
N3 Ir2 C48 N8 111(4)
C35 Ir2 C48 N8 -170(4)
C54 C49 C50 C51 0.7(5)
P1 C49 C50 C51 178.1(3)
C49 C50 C51 C52 -0.5(5)
C50 C51 C52 C53 0.4(5)
C51 C52 C53 C54 -0.4(5)
C52 C53 C54 C49 0.6(5)
C50 C49 C54 C53 -0.7(5)
P1 C49 C54 C53 -178.2(3)
C60 C55 C56 C57 -1.5(5)
P1 C55 C56 C57 -178.8(3)
C55 C56 C57 C58 0.7(5)
C56 C57 C58 C59 0.6(6)
C57 C58 C59 C60 -1.0(6)
C58 C59 C60 C55 0.1(5)
C56 C55 C60 C59 1.1(5)
P1 C55 C60 C59 178.4(3)
C66 C61 C62 C63 -0.4(5)
P1 C61 C62 C63 175.3(3)
C61 C62 C63 C64 -0.8(5)
C62 C63 C64 C65 0.8(5)
C63 C64 C65 C66 0.3(5)
C64 C65 C66 C61 -1.4(5)
C62 C61 C66 C65 1.5(5)
P1 C61 C66 C65 -174.3(3)
C72 C67 C68 C69 0.6(5)
P2 C67 C68 C69 -178.7(3)
C67 C68 C69 C70 -0.2(6)
C68 C69 C70 C71 -0.2(6)
C69 C70 C71 C72 0.2(6)
C70 C71 C72 C67 0.3(6)
C68 C67 C72 C71 -0.7(5)
P2 C67 C72 C71 178.7(3)
C78 C73 C74 C75 0.4(5)
P2 C73 C74 C75 -178.1(3)
C73 C74 C75 C76 -0.8(6)
C74 C75 C76 C77 -0.3(6)
C75 C76 C77 C78 1.7(6)
C76 C77 C78 C73 -2.0(6)
C74 C73 C78 C77 1.0(5)
P2 C73 C78 C77 179.6(3)
C84 C79 C80 C81 0.8(5)
P2 C79 C80 C81 -178.9(3)
C79 C80 C81 C82 -0.9(5)
C80 C81 C82 C83 0.7(6)
C81 C82 C83 C84 -0.4(6)
C82 C83 C84 C79 0.3(5)
C80 C79 C84 C83 -0.5(5)
P2 C79 C84 C83 179.1(3)
C90 C85 C86 C87 0.7(5)
P3 C85 C86 C87 -171.0(3)
C85 C86 C87 C88 0.1(5)
C86 C87 C88 C89 -0.9(5)
C87 C88 C89 C90 0.9(5)
C88 C89 C90 C85 -0.1(5)
C86 C85 C90 C89 -0.7(5)
P3 C85 C90 C89 171.3(3)
C96 C91 C92 C93 -1.0(5)
P3 C91 C92 C93 177.4(2)
C91 C92 C93 C94 1.7(5)
C92 C93 C94 C95 -0.8(5)
C93 C94 C95 C96 -1.0(5)
C94 C95 C96 C91 1.7(5)
C92 C91 C96 C95 -0.7(5)
P3 C91 C96 C95 -179.2(3)
C102 C97 C98 C99 -0.4(5)
P3 C97 C98 C99 176.6(2)
C97 C98 C99 C100 0.1(5)
C98 C99 C100 C101 0.3(5)
C99 C100 C101 C102 -0.5(5)
C100 C101 C102 C97 0.3(5)
C98 C97 C102 C101 0.2(5)
P3 C97 C102 C101 -176.8(2)
C108 C103 C104 C105 -1.1(5)
P4 C103 C104 C105 179.0(3)
C103 C104 C105 C106 -0.3(5)
C104 C105 C106 C107 1.1(6)
C105 C106 C107 C108 -0.5(6)
C106 C107 C108 C103 -0.9(6)
C104 C103 C108 C107 1.7(5)
P4 C103 C108 C107 -178.4(3)
C114 C109 C110 C111 0.4(5)
P4 C109 C110 C111 178.0(3)
C109 C110 C111 C112 0.1(5)
C110 C111 C112 C113 -0.5(5)
C111 C112 C113 C114 0.3(5)
C112 C113 C114 C109 0.2(5)
C110 C109 C114 C113 -0.5(5)
P4 C109 C114 C113 -178.2(3)
C120 C115 C116 C117 1.2(5)
P4 C115 C116 C117 -175.4(3)
C115 C116 C117 C118 0.6(5)
C116 C117 C118 C119 -1.5(5)
C117 C118 C119 C120 0.6(5)
C118 C119 C120 C115 1.3(5)
C116 C115 C120 C119 -2.1(5)
P4 C115 C120 C119 174.5(2)
C2 C1 N1 C5 -0.8(4)
C2 C1 N1 Ir1 173.9(2)
C4 C5 N1 C1 1.9(4)
C6 C5 N1 C1 -177.8(3)
C4 C5 N1 Ir1 -173.2(2)
C6 C5 N1 Ir1 7.2(3)
C24 Ir1 N1 C1 2.8(3)
C23 Ir1 N1 C1 88.0(3)
C11 Ir1 N1 C1 179.8(3)
C12 Ir1 N1 C1 -93.4(3)
N2 Ir1 N1 C1 -120.9(6)
C24 Ir1 N1 C5 177.6(2)
C23 Ir1 N1 C5 -97.2(2)
C11 Ir1 N1 C5 -5.5(2)
C12 Ir1 N1 C5 81.4(2)
N2 Ir1 N1 C5 53.9(7)
C19 C18 N2 C22 1.0(4)
C17 C18 N2 C22 -177.3(3)
C19 C18 N2 Ir1 -179.8(2)
C17 C18 N2 Ir1 1.9(3)
C21 C22 N2 C18 -1.4(5)
C21 C22 N2 Ir1 179.5(2)
C24 Ir1 N2 C18 -99.0(2)
C23 Ir1 N2 C18 176.0(2)
N1 Ir1 N2 C18 25.0(7)
C11 Ir1 N2 C18 83.2(2)
C12 Ir1 N2 C18 -3.0(2)
C24 Ir1 N2 C22 80.1(3)
C23 Ir1 N2 C22 -4.9(3)
N1 Ir1 N2 C22 -155.9(5)
C11 Ir1 N2 C22 -97.7(3)
C12 Ir1 N2 C22 176.1(3)
C26 C25 N3 C29 1.3(5)
C26 C25 N3 Ir2 176.4(2)
C28 C29 N3 C25 -0.9(4)
C30 C29 N3 C25 175.7(3)
C28 C29 N3 Ir2 -176.4(2)
C30 C29 N3 Ir2 0.2(3)
C48 Ir2 N3 C25 -79.4(3)
C47 Ir2 N3 C25 6.0(3)
C36 Ir2 N3 C25 100.4(3)
N4 Ir2 N3 C25 164.7(6)
C35 Ir2 N3 C25 -173.3(3)
C48 Ir2 N3 C29 95.8(2)
C47 Ir2 N3 C29 -178.8(2)
C36 Ir2 N3 C29 -84.3(2)
N4 Ir2 N3 C29 -20.0(8)
C35 Ir2 N3 C29 1.9(2)
C45 C46 N4 C42 1.6(5)
C45 C46 N4 Ir2 -172.8(2)
C43 C42 N4 C46 -1.3(4)
C41 C42 N4 C46 -178.1(3)
C43 C42 N4 Ir2 173.5(2)
C41 C42 N4 Ir2 -3.3(3)
C48 Ir2 N4 C46 -5.6(3)
C47 Ir2 N4 C46 -91.3(3)
C36 Ir2 N4 C46 175.2(3)
N3 Ir2 N4 C46 109.9(7)
C35 Ir2 N4 C46 88.3(3)
C48 Ir2 N4 C42 179.9(2)
C47 Ir2 N4 C42 94.2(2)
C36 Ir2 N4 C42 0.8(2)
N3 Ir2 N4 C42 -64.6(8)
C35 Ir2 N4 C42 -86.2(2)
Ir1 C23 N5 Eu1 24(3)
N8 Eu1 N5 C23 52.0(5)
O6 Eu1 N5 C23 176.4(4)
O7 Eu1 N5 C23 -89.6(4)
O4 Eu1 N5 C23 -169.8(5)
O9 Eu1 N5 C23 -77.1(5)
O1 Eu1 N5 C23 67.5(4)
O3 Eu1 N5 C23 117.9(4)
O10 Eu1 N5 C23 1.1(4)
N10 Eu1 N5 C23 -179.4(4)
N11 Eu1 N5 C23 -82.9(4)
N9 Eu1 N5 C23 92.9(4)
Ir1 C24 N6 Eu2 38(3)
O1S Eu2 N6 C24 -60.0(12)
O18 Eu2 N6 C24 151.1(12)
O12 Eu2 N6 C24 63.3(12)
O13 Eu2 N6 C24 -142.8(12)
N7 Eu2 N6 C24 14.1(13)
O16 Eu2 N6 C24 124.8(12)
O15 Eu2 N6 C24 -131.9(12)
O10 Eu2 N6 C24 14.1(12)
N14 Eu2 N6 C24 140.3(12)
N13 Eu2 N6 C24 -137.7(12)
N12 Eu2 N6 C24 40.7(12)
Ir2 C47 N7 Eu2 -24(3)
O1S Eu2 N7 C47 53.3(5)
O18 Eu2 N7 C47 -150.1(4)
N6 Eu2 N7 C47 -24.7(6)
O12 Eu2 N7 C47 -73.0(5)
O13 Eu2 N7 C47 136.4(5)
O16 Eu2 N7 C47 -148.3(5)
O15 Eu2 N7 C47 110.1(5)
O10 Eu2 N7 C47 -24.7(5)
N14 Eu2 N7 C47 -150.8(5)
N13 Eu2 N7 C47 125.7(5)
N12 Eu2 N7 C47 -49.7(5)
Ir2 C48 N8 Eu1 31(4)
N5 Eu1 N8 C48 -85.5(7)
O6 Eu1 N8 C48 137.1(7)
O7 Eu1 N8 C48 45.4(7)
O4 Eu1 N8 C48 145.7(7)
O9 Eu1 N8 C48 54.2(7)
O1 Eu1 N8 C48 -101.1(7)
O3 Eu1 N8 C48 -152.4(7)
O10 Eu1 N8 C48 -31.7(7)
N10 Eu1 N8 C48 144.5(7)
N11 Eu1 N8 C48 49.2(7)
N9 Eu1 N8 C48 -128.0(7)
N8 Eu1 N9 O2 -0.1(14)
N5 Eu1 N9 O2 -159.6(14)
O6 Eu1 N9 O2 71.3(14)
O7 Eu1 N9 O2 -166.1(13)
O4 Eu1 N9 O2 122.9(14)
O9 Eu1 N9 O2 4.2(15)
O1 Eu1 N9 O2 -87.7(14)
O3 Eu1 N9 O2 104.5(14)
O10 Eu1 N9 O2 -72.8(14)
N10 Eu1 N9 O2 97.2(14)
N11 Eu1 N9 O2 -32(2)
N8 Eu1 N9 O3 -104.6(2)
N5 Eu1 N9 O3 95.9(2)
O6 Eu1 N9 O3 -33.2(2)
O7 Eu1 N9 O3 89.4(3)
O4 Eu1 N9 O3 18.4(2)
O9 Eu1 N9 O3 -100.3(3)
O1 Eu1 N9 O3 167.8(3)
O10 Eu1 N9 O3 -177.3(2)
N10 Eu1 N9 O3 -7.3(2)
N11 Eu1 N9 O3 -136.3(9)
N8 Eu1 N9 O1 87.63(19)
N5 Eu1 N9 O1 -71.86(19)
O6 Eu1 N9 O1 158.98(19)
O7 Eu1 N9 O1 -78.4(3)
O4 Eu1 N9 O1 -149.39(18)
O9 Eu1 N9 O1 91.9(2)
O3 Eu1 N9 O1 -167.8(3)
O10 Eu1 N9 O1 14.89(19)
N10 Eu1 N9 O1 -175.06(19)
N11 Eu1 N9 O1 55.9(10)
N8 Eu1 N10 O5 79.1(13)
N5 Eu1 N10 O5 -77.0(13)
O6 Eu1 N10 O5 95.4(14)
O7 Eu1 N10 O5 -152.8(13)
O4 Eu1 N10 O5 -98.6(13)
O9 Eu1 N10 O5 155.2(13)
O1 Eu1 N10 O5 2.7(13)
O3 Eu1 N10 O5 1.7(13)
O10 Eu1 N10 O5 100.6(13)
N11 Eu1 N10 O5 -179(100)
N9 Eu1 N10 O5 5.1(13)
N8 Eu1 N10 O6 -16.3(2)
N5 Eu1 N10 O6 -172.41(19)
O7 Eu1 N10 O6 111.8(2)
O4 Eu1 N10 O6 166.0(3)
O9 Eu1 N10 O6 59.7(2)
O1 Eu1 N10 O6 -92.7(2)
O3 Eu1 N10 O6 -93.7(2)
O10 Eu1 N10 O6 5.1(6)
N11 Eu1 N10 O6 85.7(2)
N9 Eu1 N10 O6 -90.3(2)
N8 Eu1 N10 O4 177.71(19)
N5 Eu1 N10 O4 21.6(2)
O6 Eu1 N10 O4 -166.0(3)
O7 Eu1 N10 O4 -54.22(19)
O9 Eu1 N10 O4 -106.28(19)
O1 Eu1 N10 O4 101.3(2)
O3 Eu1 N10 O4 100.3(2)
O10 Eu1 N10 O4 -160.9(4)
N11 Eu1 N10 O4 -80.3(2)
N9 Eu1 N10 O4 103.68(19)
N8 Eu1 N11 O8 -86(4)
N5 Eu1 N11 O8 72(4)
O6 Eu1 N11 O8 -158(4)
O7 Eu1 N11 O8 87(4)
O4 Eu1 N11 O8 150(4)
O9 Eu1 N11 O8 -97(4)
O1 Eu1 N11 O8 -7(4)
O3 Eu1 N11 O8 177(100)
O10 Eu1 N11 O8 -14(4)
N10 Eu1 N11 O8 176(4)
N9 Eu1 N11 O8 -55(5)
N8 Eu1 N11 O9 11.0(2)
N5 Eu1 N11 O9 169.2(2)
O6 Eu1 N11 O9 -60.9(2)
O7 Eu1 N11 O9 -176.0(3)
O4 Eu1 N11 O9 -112.7(2)
O1 Eu1 N11 O9 90.3(3)
O3 Eu1 N11 O9 -85.4(3)
O10 Eu1 N11 O9 83.3(2)
N10 Eu1 N11 O9 -86.8(2)
N9 Eu1 N11 O9 42.1(10)
N8 Eu1 N11 O7 -173.0(2)
N5 Eu1 N11 O7 -14.8(2)
O6 Eu1 N11 O7 115.1(2)
O4 Eu1 N11 O7 63.3(2)
O9 Eu1 N11 O7 176.0(3)
O1 Eu1 N11 O7 -93.8(3)
O3 Eu1 N11 O7 90.6(3)
O10 Eu1 N11 O7 -100.7(2)
N10 Eu1 N11 O7 89.2(2)
N9 Eu1 N11 O7 -141.9(9)
O1S Eu2 N12 O11 156.9(13)
O18 Eu2 N12 O11 -1.0(13)
N6 Eu2 N12 O11 67.8(13)
O12 Eu2 N12 O11 -38.9(12)
O13 Eu2 N12 O11 -100.3(13)
N7 Eu2 N12 O11 -126.0(13)
O16 Eu2 N12 O11 -53.5(13)
O15 Eu2 N12 O11 79.6(13)
O10 Eu2 N12 O11 149.7(14)
N14 Eu2 N12 O11 -27.9(13)
N13 Eu2 N12 O11 75.4(14)
O1S Eu2 N12 O12 -164.2(2)
O18 Eu2 N12 O12 37.9(2)
N6 Eu2 N12 O12 106.7(2)
O13 Eu2 N12 O12 -61.4(4)
N7 Eu2 N12 O12 -87.1(2)
O16 Eu2 N12 O12 -14.6(2)
O15 Eu2 N12 O12 118.5(2)
O10 Eu2 N12 O12 -171.4(3)
N14 Eu2 N12 O12 11.1(2)
N13 Eu2 N12 O12 114.3(4)
O1S Eu2 N12 O10 7.18(18)
O18 Eu2 N12 O10 -150.65(17)
N6 Eu2 N12 O10 -81.89(18)
O12 Eu2 N12 O10 171.4(3)
O13 Eu2 N12 O10 110.0(3)
N7 Eu2 N12 O10 84.31(18)
O16 Eu2 N12 O10 156.84(17)
O15 Eu2 N12 O10 -70.1(2)
N14 Eu2 N12 O10 -177.53(17)
N13 Eu2 N12 O10 -74.3(4)
O1S Eu2 N13 O14 137(3)
O18 Eu2 N13 O14 -59(3)
N6 Eu2 N13 O14 -131(3)
O12 Eu2 N13 O14 -54(4)
O13 Eu2 N13 O14 39(3)
N7 Eu2 N13 O14 64(3)
O16 Eu2 N13 O14 -9(3)
O15 Eu2 N13 O14 -145(4)
O10 Eu2 N13 O14 168(3)
N14 Eu2 N13 O14 -33(3)
N12 Eu2 N13 O14 -139(3)
O1S Eu2 N13 O15 -78.01(18)
O18 Eu2 N13 O15 85.33(18)
N6 Eu2 N13 O15 13.14(18)
O12 Eu2 N13 O15 90.8(3)
O13 Eu2 N13 O15 -176.4(3)
N7 Eu2 N13 O15 -151.57(17)
O16 Eu2 N13 O15 135.17(18)
O10 Eu2 N13 O15 -47.5(2)
N14 Eu2 N13 O15 111.41(18)
N12 Eu2 N13 O15 5.9(5)
O1S Eu2 N13 O13 98.41(18)
O18 Eu2 N13 O13 -98.25(17)
N6 Eu2 N13 O13 -170.43(17)
O12 Eu2 N13 O13 -92.8(3)
N7 Eu2 N13 O13 24.86(19)
O16 Eu2 N13 O13 -48.41(17)
O15 Eu2 N13 O13 176.4(3)
O10 Eu2 N13 O13 128.93(18)
N14 Eu2 N13 O13 -72.17(17)
N12 Eu2 N13 O13 -177.6(3)
O1S Eu2 N14 O17 -17(2)
O18 Eu2 N14 O17 79(2)
N6 Eu2 N14 O17 104(2)
O12 Eu2 N14 O17 179(100)
O13 Eu2 N14 O17 -20(2)
N7 Eu2 N14 O17 -102(2)
O16 Eu2 N14 O17 -108(2)
O15 Eu2 N14 O17 29(2)
O10 Eu2 N14 O17 172.9(19)
N13 Eu2 N14 O17 6(2)
N12 Eu2 N14 O17 174(2)
O1S Eu2 N14 O16 90.3(3)
O18 Eu2 N14 O16 -173.1(3)
N6 Eu2 N14 O16 -148.80(18)
O12 Eu2 N14 O16 -73.82(18)
O13 Eu2 N14 O16 87.89(18)
N7 Eu2 N14 O16 5.58(19)
O15 Eu2 N14 O16 137.12(18)
O10 Eu2 N14 O16 -79.50(19)
N13 Eu2 N14 O16 113.56(19)
N12 Eu2 N14 O16 -78.21(19)
O1S Eu2 N14 O18 -96.6(3)
N6 Eu2 N14 O18 24.33(19)
O12 Eu2 N14 O18 99.31(19)
O13 Eu2 N14 O18 -98.99(19)
N7 Eu2 N14 O18 178.71(18)
O16 Eu2 N14 O18 173.1(3)
O15 Eu2 N14 O18 -49.75(18)
O10 Eu2 N14 O18 93.63(19)
N13 Eu2 N14 O18 -73.31(18)
N12 Eu2 N14 O18 94.92(19)
C62 C61 P1 N15 166.5(3)
C66 C61 P1 N15 -17.8(3)
C62 C61 P1 C49 -76.5(3)
C66 C61 P1 C49 99.1(3)
C62 C61 P1 C55 39.1(3)
C66 C61 P1 C55 -145.2(3)
C50 C49 P1 N15 9.9(3)
C54 C49 P1 N15 -172.7(3)
C50 C49 P1 C61 -110.0(3)
C54 C49 P1 C61 67.5(3)
C50 C49 P1 C55 134.6(3)
C54 C49 P1 C55 -48.0(3)
C56 C55 P1 N15 86.8(3)
C60 C55 P1 N15 -90.5(3)
C56 C55 P1 C61 -148.0(3)
C60 C55 P1 C61 34.7(3)
C56 C55 P1 C49 -32.8(3)
C60 C55 P1 C49 150.0(3)
C78 C73 P2 N15 28.1(3)
C74 C73 P2 N15 -153.4(3)
C78 C73 P2 C67 152.5(3)
C74 C73 P2 C67 -29.0(3)
C78 C73 P2 C79 -92.1(3)
C74 C73 P2 C79 86.4(3)
C72 C67 P2 N15 57.2(3)
C68 C67 P2 N15 -123.5(3)
C72 C67 P2 C73 -62.4(3)
C68 C67 P2 C73 116.9(3)
C72 C67 P2 C79 -177.9(3)
C68 C67 P2 C79 1.4(3)
C80 C79 P2 N15 -165.2(3)
C84 C79 P2 N15 15.1(3)
C80 C79 P2 C73 -46.6(3)
C84 C79 P2 C73 133.7(3)
C80 C79 P2 C67 67.1(3)
C84 C79 P2 C67 -112.6(3)
C102 C97 P3 N16 -16.2(3)
C98 C97 P3 N16 166.8(2)
C102 C97 P3 C91 -134.5(3)
C98 C97 P3 C91 48.5(3)
C102 C97 P3 C85 108.9(3)
C98 C97 P3 C85 -68.1(3)
C96 C91 P3 N16 -22.1(3)
C92 C91 P3 N16 159.4(3)
C96 C91 P3 C97 98.0(3)
C92 C91 P3 C97 -80.4(3)
C96 C91 P3 C85 -146.9(2)
C92 C91 P3 C85 34.7(3)
C90 C85 P3 N16 -64.9(3)
C86 C85 P3 N16 106.9(3)
C90 C85 P3 C97 172.6(3)
C86 C85 P3 C97 -15.6(3)
C90 C85 P3 C91 55.7(3)
C86 C85 P3 C91 -132.5(3)
C104 C103 P4 N16 -0.1(3)
C108 C103 P4 N16 179.9(3)
C104 C103 P4 C109 -124.8(3)
C108 C103 P4 C109 55.3(3)
C104 C103 P4 C115 119.3(3)
C108 C103 P4 C115 -60.6(3)
C114 C109 P4 N16 84.1(3)
C110 C109 P4 N16 -93.6(3)
C114 C109 P4 C103 -156.1(3)
C110 C109 P4 C103 26.2(3)
C114 C109 P4 C115 -40.4(3)
C110 C109 P4 C115 142.0(3)
C116 C115 P4 N16 -163.0(2)
C120 C115 P4 N16 20.3(3)
C116 C115 P4 C103 79.7(3)
C120 C115 P4 C103 -97.0(3)
C116 C115 P4 C109 -36.0(3)
C120 C115 P4 C109 147.4(2)
O2 N9 O1 Eu1 168.3(3)
O3 N9 O1 Eu1 -11.5(3)
N8 Eu1 O1 N9 -85.06(19)
N5 Eu1 O1 N9 103.14(19)
O6 Eu1 O1 N9 -23.1(2)
O7 Eu1 O1 N9 141.95(18)
O4 Eu1 O1 N9 34.8(2)
O9 Eu1 O1 N9 -126.06(19)
O3 Eu1 O1 N9 6.65(18)
O10 Eu1 O1 N9 -163.7(2)
N10 Eu1 O1 N9 5.5(2)
N11 Eu1 O1 N9 -171.26(19)
O2 N9 O3 Eu1 -168.3(3)
O1 N9 O3 Eu1 11.5(3)
N8 Eu1 O3 N9 70.2(2)
N5 Eu1 O3 N9 -81.4(2)
O6 Eu1 O3 N9 144.0(2)
O7 Eu1 O3 N9 -136.2(2)
O4 Eu1 O3 N9 -160.7(2)
O9 Eu1 O3 N9 120.1(2)
O1 Eu1 O3 N9 -6.88(18)
O10 Eu1 O3 N9 3.0(2)
N10 Eu1 O3 N9 171.9(2)
N11 Eu1 O3 N9 170.4(2)
O5 N10 O4 Eu1 167.9(3)
O6 N10 O4 Eu1 -13.1(3)
N8 Eu1 O4 N10 -2.7(2)
N5 Eu1 O4 N10 -158.6(2)
O6 Eu1 O4 N10 7.73(17)
O7 Eu1 O4 N10 124.0(2)
O9 Eu1 O4 N10 76.19(19)
O1 Eu1 O4 N10 -92.0(2)
O3 Eu1 O4 N10 -69.40(19)
O10 Eu1 O4 N10 168.9(2)
N11 Eu1 O4 N10 100.35(19)
N9 Eu1 O4 N10 -77.47(19)
O5 N10 O6 Eu1 -167.8(3)
O4 N10 O6 Eu1 13.2(3)
N8 Eu1 O6 N10 163.0(2)
N5 Eu1 O6 N10 9.5(2)
O7 Eu1 O6 N10 -71.5(2)
O4 Eu1 O6 N10 -7.84(17)
O9 Eu1 O6 N10 -118.5(2)
O1 Eu1 O6 N10 99.36(19)
O3 Eu1 O6 N10 75.10(19)
O10 Eu1 O6 N10 -178.48(17)
N11 Eu1 O6 N10 -95.50(19)
N9 Eu1 O6 N10 89.49(19)
O8 N11 O7 Eu1 -175.9(3)
O9 N11 O7 Eu1 3.7(3)
N8 Eu1 O7 N11 8.6(2)
N5 Eu1 O7 N11 165.0(2)
O6 Eu1 O7 N11 -67.8(2)
O4 Eu1 O7 N11 -114.0(2)
O9 Eu1 O7 N11 -2.23(18)
O1 Eu1 O7 N11 126.2(2)
O3 Eu1 O7 N11 -137.7(2)
O10 Eu1 O7 N11 78.1(2)
N10 Eu1 O7 N11 -92.4(2)
N9 Eu1 O7 N11 171.6(2)
O8 N11 O9 Eu1 175.9(3)
O7 N11 O9 Eu1 -3.7(3)
N8 Eu1 O9 N11 -168.9(2)
N5 Eu1 O9 N11 -13.2(2)
O6 Eu1 O9 N11 117.2(2)
O7 Eu1 O9 N11 2.24(18)
O4 Eu1 O9 N11 69.0(2)
O1 Eu1 O9 N11 -128.1(2)
O3 Eu1 O9 N11 139.8(2)
O10 Eu1 O9 N11 -93.7(2)
N10 Eu1 O9 N11 94.5(2)
N9 Eu1 O9 N11 -173.12(19)
O11 N12 O10 Eu1 3.8(5)
O12 N12 O10 Eu1 -176.4(2)
Eu2 N12 O10 Eu1 176.21(19)
O11 N12 O10 Eu2 -172.4(4)
O12 N12 O10 Eu2 7.4(3)
N8 Eu1 O10 N12 112.8(2)
N5 Eu1 O10 N12 -91.8(2)
O6 Eu1 O10 N12 94.4(3)
O7 Eu1 O10 N12 -16.3(2)
O4 Eu1 O10 N12 -60.0(4)
O9 Eu1 O10 N12 35.3(2)
O1 Eu1 O10 N12 -167.1(2)
O3 Eu1 O10 N12 -175.4(2)
N10 Eu1 O10 N12 90.6(5)
N11 Eu1 O10 N12 9.2(2)
N9 Eu1 O10 N12 -174.1(2)
N8 Eu1 O10 Eu2 -74.50(18)
N5 Eu1 O10 Eu2 80.94(18)
O6 Eu1 O10 Eu2 -92.8(2)
O7 Eu1 O10 Eu2 156.41(18)
O4 Eu1 O10 Eu2 112.8(3)
O9 Eu1 O10 Eu2 -151.97(18)
O1 Eu1 O10 Eu2 5.64(16)
O3 Eu1 O10 Eu2 -2.7(2)
N10 Eu1 O10 Eu2 -96.7(5)
N11 Eu1 O10 Eu2 -178.03(19)
N9 Eu1 O10 Eu2 -1.40(18)
O1S Eu2 O10 N12 -172.76(19)
O18 Eu2 O10 N12 35.2(2)
N6 Eu2 O10 N12 88.20(18)
O12 Eu2 O10 N12 -4.55(17)
O13 Eu2 O10 N12 -145.5(2)
N7 Eu2 O10 N12 -91.79(18)
O16 Eu2 O10 N12 -26.42(19)
O15 Eu2 O10 N12 132.41(17)
N14 Eu2 O10 N12 3.0(2)
N13 Eu2 O10 N12 156.61(18)
O1S Eu2 O10 Eu1 13.28(17)
O18 Eu2 O10 Eu1 -138.72(16)
N6 Eu2 O10 Eu1 -85.76(18)
O12 Eu2 O10 Eu1 -178.5(2)
O13 Eu2 O10 Eu1 40.5(3)
N7 Eu2 O10 Eu1 94.25(18)
O16 Eu2 O10 Eu1 159.62(16)
O15 Eu2 O10 Eu1 -41.6(2)
N14 Eu2 O10 Eu1 -170.94(15)
N13 Eu2 O10 Eu1 -17.3(3)
N12 Eu2 O10 Eu1 -174.0(3)
O11 N12 O12 Eu2 170.9(3)
O10 N12 O12 Eu2 -8.9(3)
O1S Eu2 O12 N12 18.6(2)
O18 Eu2 O12 N12 -143.0(2)
N6 Eu2 O12 N12 -66.6(2)
O13 Eu2 O12 N12 156.43(19)
N7 Eu2 O12 N12 89.5(2)
O16 Eu2 O12 N12 164.9(2)
O15 Eu2 O12 N12 -94.9(2)
O10 Eu2 O12 N12 4.85(18)
N14 Eu2 O12 N12 -169.0(2)
N13 Eu2 O12 N12 -148.3(2)
O14 N13 O13 Eu2 -177.2(3)
O15 N13 O13 Eu2 3.5(3)
O1S Eu2 O13 N13 -76.94(17)
O18 Eu2 O13 N13 75.73(17)
N6 Eu2 O13 N13 11.5(2)
O12 Eu2 O13 N13 137.59(18)
N7 Eu2 O13 N13 -156.52(18)
O16 Eu2 O13 N13 129.17(18)
O15 Eu2 O13 N13 -1.97(15)
O10 Eu2 O13 N13 -103.7(2)
N14 Eu2 O13 N13 102.08(18)
N12 Eu2 O13 N13 178.0(3)
O14 N13 O15 Eu2 177.3(3)
O13 N13 O15 Eu2 -3.3(3)
O1S Eu2 O15 N13 95.34(18)
O18 Eu2 O15 N13 -87.31(18)
N6 Eu2 O15 N13 -166.50(19)
O12 Eu2 O15 N13 -137.83(18)
O13 Eu2 O15 N13 2.00(16)
N7 Eu2 O15 N13 36.4(2)
O16 Eu2 O15 N13 -48.29(19)
O10 Eu2 O15 N13 151.37(16)
N14 Eu2 O15 N13 -66.75(18)
N12 Eu2 O15 N13 -177.98(16)
O17 N14 O16 Eu2 172.5(3)
O18 N14 O16 Eu2 -6.4(3)
O1S Eu2 O16 N14 -134.72(18)
O18 Eu2 O16 N14 3.84(16)
N6 Eu2 O16 N14 36.7(2)
O12 Eu2 O16 N14 100.01(19)
O13 Eu2 O16 N14 -84.64(18)
N7 Eu2 O16 N14 -174.3(2)
O15 Eu2 O16 N14 -46.12(19)
O10 Eu2 O16 N14 116.70(17)
N13 Eu2 O16 N14 -64.82(18)
N12 Eu2 O16 N14 105.91(18)
O17 N14 O18 Eu2 -172.3(3)
O16 N14 O18 Eu2 6.5(3)
O1S Eu2 O18 N14 132.09(18)
N6 Eu2 O18 N14 -155.2(2)
O12 Eu2 O18 N14 -77.08(18)
O13 Eu2 O18 N14 74.84(18)
N7 Eu2 O18 N14 -1.6(2)
O16 Eu2 O18 N14 -3.82(16)
O15 Eu2 O18 N14 127.39(19)
O10 Eu2 O18 N14 -105.46(18)
N13 Eu2 O18 N14 100.95(19)
N12 Eu2 O18 N14 -91.11(18)
C73 P2 N15 P1 134.3(3)
C67 P2 N15 P1 16.2(4)
C79 P2 N15 P1 -107.2(3)
C61 P1 N15 P2 -96.1(3)
C49 P1 N15 P2 146.9(3)
C55 P1 N15 P2 27.0(4)
C97 P3 N16 P4 98.9(3)
C91 P3 N16 P4 -142.1(3)
C85 P3 N16 P4 -21.2(4)
C103 P4 N16 P3 -146.4(3)
C109 P4 N16 P3 -26.6(4)
C115 P4 N16 P3 96.2(3)
